data_4079298
loop_
_publ_author_name
'Reyna-Madrigal, Amira'
'Moreno-Gurrola, Anabel'
'Perez-Camacho, Odilia'
'Navarro-Clemente, M. Elena'
'Ju\'arez-Saavedra, Patricia'
'Leyva-Ramirez, Marco A.'
'Arif, Atta M.'
'Ernst, Richard D.'
'Paz-Sandoval, M. Angeles'

_publ_section_title
;
 Half-Sandwich Ruthenium-Phosphine Complexes with Pentadienyl and Oxo- and
 Azapentadienyl Ligands
;
_journal_issue 20
_journal_name_full Organometallics
_journal_page_first 7125
_journal_paper_doi 10.1021/om300657z
_journal_volume 31
_journal_year 2012
_chemical_formula_sum 'C45 H40 D2 P2 Ru'
_chemical_formula_weight 747.81
_chemical_name_systematic
;
 ?
;
_space_group_IT_number 14
_symmetry_space_group_name_Hall '-P 2yab'
_symmetry_space_group_name_H-M 'P 1 21/a 1'
_atom_sites_solution_hydrogens geom
_atom_sites_solution_primary direct
_atom_sites_solution_secondary difmap
_audit_creation_method SHELXL-97
_cell_angle_alpha 90.00
_cell_angle_beta 96.6640(10)
_cell_angle_gamma 90.00
_cell_formula_units_Z 12
_cell_length_a 19.4620(4)
_cell_length_b 18.6629(3)
_cell_length_c 30.1543(5)
_cell_measurement_temperature 173(2)
_cell_volume 10878.6(3)
_computing_structure_refinement 'SHELXL-97 (Sheldrick, 2008)'
_diffrn_ambient_temperature 173(2)
_diffrn_measured_fraction_theta_full 0.994
_diffrn_measured_fraction_theta_max 0.993
_diffrn_radiation_monochromator graphite
_diffrn_radiation_source 'fine-focus sealed tube'
_diffrn_radiation_type MoK\a
_diffrn_radiation_wavelength 0.71073
_diffrn_reflns_av_R_equivalents 0.2853
_diffrn_reflns_av_sigmaI/netI 0.3075
_diffrn_reflns_limit_h_max 25
_diffrn_reflns_limit_h_min -19
_diffrn_reflns_limit_k_max 22
_diffrn_reflns_limit_k_min -24
_diffrn_reflns_limit_l_max 39
_diffrn_reflns_limit_l_min -39
_diffrn_reflns_number 144339
_diffrn_reflns_theta_full 25.50
_diffrn_reflns_theta_max 27.45
_diffrn_reflns_theta_min 3.01
_exptl_absorpt_coefficient_mu 0.552
_exptl_absorpt_correction_T_max 0.9836
_exptl_absorpt_correction_T_min 0.8976
_exptl_crystal_density_diffrn 1.370
_exptl_crystal_density_method 'not measured'
_exptl_crystal_F_000 4632
_exptl_crystal_size_max 0.20
_exptl_crystal_size_mid 0.15
_exptl_crystal_size_min 0.03
_refine_diff_density_max 0.606
_refine_diff_density_min -0.540
_refine_diff_density_rms 0.116
_refine_ls_extinction_method none
_refine_ls_goodness_of_fit_ref 0.975
_refine_ls_hydrogen_treatment mixed
_refine_ls_matrix_type full
_refine_ls_number_parameters 1681
_refine_ls_number_reflns 24673
_refine_ls_number_restraints 6
_refine_ls_restrained_S_all 0.974
_refine_ls_R_factor_all 0.2480
_refine_ls_R_factor_gt 0.0825
_refine_ls_shift/su_max 0.026
_refine_ls_shift/su_mean 0.000
_refine_ls_structure_factor_coef Fsqd
_refine_ls_weighting_details 'calc w=1/[\s^2^(Fo^2^)+(0.0278P)^2^+0.0000P] where P=(Fo^2^+2Fc^2^)/3'
_refine_ls_weighting_scheme calc
_refine_ls_wR_factor_gt 0.0899
_refine_ls_wR_factor_ref 0.1196
_reflns_number_gt 10096
_reflns_number_total 24673
_reflns_threshold_expression >2\s(I)
_cod_data_source_file om300657z_si_006.cif
_cod_data_source_block apami19
_cod_database_code 4079298

loop_
_symmetry_equiv_pos_as_xyz
'x, y, z'
'-x+1/2, y+1/2, -z'
'-x, -y, -z'
'x-1/2, -y-1/2, z'

loop_
_atom_site_label
_atom_site_type_symbol
_atom_site_fract_x
_atom_site_fract_y
_atom_site_fract_z
_atom_site_U_iso_or_equiv
_atom_site_adp_type
_atom_site_occupancy
_atom_site_symmetry_multiplicity
_atom_site_calc_flag
_atom_site_refinement_flags
C1 C 0.6382(4) 0.1752(4) 0.2006(2) 0.0345(19) Uani 1 1 d .
C1A C 0.3380(4) 0.1117(4) 0.4681(3) 0.048(2) Uani 1 1 d .
C1B C 0.2767(4) 0.7838(4) 0.2531(2) 0.0343(18) Uani 1 1 d .
C2 C 0.6758(3) 0.2100(3) 0.16985(19) 0.0294(15) Uani 1 1 d .
C2A C 0.3721(4) 0.0811(3) 0.5081(2) 0.0360(17) Uani 1 1 d .
C2B C 0.3145(3) 0.8062(3) 0.2194(2) 0.0347(17) Uani 1 1 d .
C3 C 0.6766(3) 0.2849(4) 0.1661(2) 0.0310(17) Uani 1 1 d .
C3A C 0.4443(4) 0.0815(3) 0.5167(2) 0.0354(19) Uani 1 1 d .
C3B C 0.3521(3) 0.7583(4) 0.1941(2) 0.0341(17) Uani 1 1 d .
C4 C 0.6404(3) 0.3369(3) 0.1900(2) 0.0257(15) Uani 1 1 d .
C4A C 0.4927(4) 0.1138(3) 0.4904(2) 0.0364(17) Uani 1 1 d .
C4B C 0.3520(3) 0.6841(4) 0.1948(2) 0.0332(16) Uani 1 1 d .
C5 C 0.6067(4) 0.3181(3) 0.2260(2) 0.0334(17) Uani 1 1 d .
C5A C 0.4747(4) 0.1434(3) 0.4487(2) 0.041(2) Uani 1 1 d .
C5B C 0.3119(4) 0.6439(4) 0.2223(2) 0.041(2) Uani 1 1 d .
C6 C 0.7082(4) 0.1667(4) 0.1359(3) 0.045(2) Uani 1 1 d .
C6A C 0.3318(5) 0.0524(4) 0.5433(3) 0.051(2) Uani 1 1 d .
C6B C 0.3105(4) 0.8851(4) 0.2067(3) 0.042(2) Uani 1 1 d .
C7 C 0.6375(4) 0.4136(3) 0.1731(3) 0.0383(19) Uani 1 1 d .
C7A C 0.5669(5) 0.1201(4) 0.5121(3) 0.051(2) Uani 1 1 d .
C7B C 0.3875(4) 0.6452(4) 0.1604(3) 0.048(2) Uani 1 1 d .
C8 C 0.5780(3) 0.3505(3) 0.05880(17) 0.0236(15) Uani 1 1 d .
C8A C 0.4974(3) 0.1932(3) 0.61071(17) 0.0243(14) Uani 1 1 d .
C8B C 0.2593(3) 0.8312(3) 0.08680(17) 0.0205(14) Uani 1 1 d .
C9 C 0.5684(4) 0.4221(3) 0.0465(2) 0.0301(16) Uani 1 1 d .
C9A C 0.4536(4) 0.1420(3) 0.6252(2) 0.0324(17) Uani 1 1 d .
C9B C 0.2532(3) 0.9038(3) 0.0765(2) 0.0278(16) Uani 1 1 d .
C10 C 0.6116(4) 0.4560(4) 0.0198(2) 0.0358(18) Uani 1 1 d .
C10A C 0.4763(4) 0.0940(3) 0.6586(2) 0.0349(17) Uani 1 1 d .
C10B C 0.2970(4) 0.9359(3) 0.0498(2) 0.0312(17) Uani 1 1 d .
C11 C 0.6653(4) 0.4184(4) 0.0043(2) 0.0335(18) Uani 1 1 d .
C11A C 0.5439(4) 0.0956(3) 0.6768(2) 0.041(2) Uani 1 1 d .
C11B C 0.3465(4) 0.8966(4) 0.0311(2) 0.0346(18) Uani 1 1 d .
C12 C 0.6759(3) 0.3477(4) 0.0157(2) 0.0335(18) Uani 1 1 d .
C12A C 0.5879(4) 0.1461(3) 0.6639(2) 0.0367(18) Uani 1 1 d .
C12B C 0.3537(3) 0.8253(4) 0.0410(2) 0.0340(17) Uani 1 1 d .
C13 C 0.6337(3) 0.3144(3) 0.04343(19) 0.0289(16) Uani 1 1 d .
C13A C 0.5654(3) 0.1952(3) 0.6303(2) 0.0309(16) Uani 1 1 d .
C13B C 0.3108(3) 0.7930(3) 0.0691(2) 0.0319(17) Uani 1 1 d .
C14 C 0.4389(3) 0.3485(3) 0.07746(18) 0.0226(14) Uani 1 1 d .
C14A C 0.5186(4) 0.3296(3) 0.5750(2) 0.0332(17) Uani 1 1 d .
C14B C 0.1205(3) 0.8325(3) 0.10538(18) 0.0226(14) Uani 1 1 d .
C15 C 0.4198(3) 0.4086(3) 0.1000(2) 0.0251(15) Uani 1 1 d .
C15A C 0.5075(4) 0.3801(4) 0.6070(3) 0.059(2) Uani 1 1 d .
C15B C 0.0705(3) 0.8101(3) 0.07179(19) 0.0299(16) Uani 1 1 d .
C16 C 0.3562(4) 0.4395(3) 0.0892(2) 0.0360(18) Uani 1 1 d .
C16A C 0.5500(5) 0.4386(4) 0.6146(3) 0.066(3) Uani 1 1 d .
C16B C 0.0098(3) 0.8469(3) 0.0613(2) 0.0324(17) Uani 1 1 d .
C17 C 0.3101(4) 0.4121(3) 0.0555(2) 0.0302(16) Uani 1 1 d .
C17A C 0.6046(5) 0.4479(4) 0.5921(3) 0.055(2) Uani 1 1 d .
C17B C -0.0029(4) 0.9070(3) 0.0850(2) 0.0324(18) Uani 1 1 d .
C18 C 0.3277(3) 0.3525(3) 0.0326(2) 0.0335(17) Uani 1 1 d .
C18A C 0.6180(4) 0.3979(5) 0.5613(3) 0.051(2) Uani 1 1 d .
C18B C 0.0456(4) 0.9316(3) 0.1184(2) 0.0343(18) Uani 1 1 d .
C19 C 0.3910(4) 0.3218(3) 0.0430(2) 0.0327(18) Uani 1 1 d .
C19A C 0.5745(4) 0.3394(4) 0.5525(2) 0.0409(19) Uani 1 1 d .
C19B C 0.1070(3) 0.8940(3) 0.12874(19) 0.0265(16) Uani 1 1 d .
C20 C 0.5168(3) 0.2129(3) 0.07435(18) 0.0229(14) Uani 1 1 d .
C20A C 0.3384(3) 0.2314(3) 0.54013(18) 0.0289(15) Uani 1 1 d .
C20B C 0.2154(3) 0.6542(3) 0.13499(19) 0.0258(15) Uani 1 1 d .
C21 C 0.4996(3) 0.1786(3) 0.0337(2) 0.0267(15) Uani 1 1 d .
C21A C 0.2661(4) 0.2297(3) 0.5403(2) 0.0382(18) Uani 1 1 d .
C21B C 0.2118(3) 0.5789(3) 0.1293(2) 0.0328(18) Uani 1 1 d .
C22 C 0.5005(4) 0.1054(4) 0.0328(2) 0.0390(19) Uani 1 1 d .
C22A C 0.2341(4) 0.2638(4) 0.5727(3) 0.046(2) Uani 1 1 d .
C22B C 0.1867(3) 0.5488(3) 0.0889(2) 0.0387(19) Uani 1 1 d .
C23 C 0.5193(3) 0.0668(3) 0.0714(2) 0.0336(18) Uani 1 1 d .
C23A C 0.2724(4) 0.2996(3) 0.6079(2) 0.0438(19) Uani 1 1 d .
C23B C 0.1690(3) 0.5907(3) 0.0515(2) 0.0321(17) Uani 1 1 d .
C24 C 0.5388(3) 0.1016(3) 0.1112(2) 0.0288(16) Uani 1 1 d .
C24A C 0.3434(4) 0.3011(3) 0.6099(2) 0.0378(19) Uani 1 1 d .
C24B C 0.1720(3) 0.6653(3) 0.0553(2) 0.0288(16) Uani 1 1 d .
C25 C 0.5386(3) 0.1756(3) 0.11447(18) 0.0236(15) Uani 1 1 d .
C25A C 0.3749(3) 0.2689(3) 0.57589(19) 0.0294(15) Uani 1 1 d .
C25B C 0.1933(3) 0.6944(3) 0.09671(18) 0.0212(14) Uani 1 1 d .
C26 C 0.3997(3) 0.1740(3) 0.16816(19) 0.0235(14) Uani 1 1 d .
C26A C 0.3660(4) 0.3768(3) 0.4886(2) 0.0329(17) Uani 1 1 d .
C26B C 0.0724(3) 0.6424(3) 0.18842(19) 0.0251(15) Uani 1 1 d .
C27 C 0.3719(3) 0.1961(4) 0.1267(2) 0.0403(19) Uani 1 1 d .
C27A C 0.3030(4) 0.3883(4) 0.5049(2) 0.043(2) Uani 1 1 d .
C27B C 0.0497(4) 0.6636(3) 0.1451(2) 0.038(2) Uani 1 1 d .
C28 C 0.3218(4) 0.1567(5) 0.1015(2) 0.051(2) Uani 1 1 d .
C28A C 0.2933(4) 0.4454(4) 0.5321(2) 0.044(2) Uani 1 1 d .
C28B C -0.0058(4) 0.6326(4) 0.1207(2) 0.048(2) Uani 1 1 d .
C29 C 0.2977(4) 0.0951(4) 0.1181(3) 0.048(2) Uani 1 1 d .
C29A C 0.3463(5) 0.4915(4) 0.5438(2) 0.053(2) Uani 1 1 d .
C29B C -0.0411(4) 0.5790(4) 0.1385(3) 0.043(2) Uani 1 1 d .
C30 C 0.3237(4) 0.0733(3) 0.1596(3) 0.048(2) Uani 1 1 d .
C30A C 0.4091(5) 0.4820(4) 0.5289(3) 0.053(2) Uani 1 1 d .
C30B C -0.0204(4) 0.5566(3) 0.1810(3) 0.042(2) Uani 1 1 d .
C31 C 0.3746(4) 0.1122(3) 0.1850(2) 0.0358(18) Uani 1 1 d .
C31A C 0.4187(4) 0.4253(3) 0.5003(2) 0.0363(18) Uani 1 1 d .
C31B C 0.0353(3) 0.5893(3) 0.2056(2) 0.0354(19) Uani 1 1 d .
C32 C 0.4175(3) 0.3073(3) 0.21270(17) 0.0271(15) Uani 1 1 d .
C32A C 0.3042(3) 0.2925(3) 0.41487(19) 0.0354(17) Uani 1 1 d .
C32B C 0.0951(3) 0.7630(3) 0.24183(17) 0.0225(14) Uani 1 1 d .
C33 C 0.3548(3) 0.2982(3) 0.2309(2) 0.0347(17) Uani 1 1 d .
C33A C 0.2609(4) 0.3494(4) 0.4054(2) 0.045(2) Uani 1 1 d .
C33B C 0.1100(3) 0.8339(3) 0.2341(2) 0.0337(18) Uani 1 1 d .
C34 C 0.3207(4) 0.3552(4) 0.2451(2) 0.042(2) Uani 1 1 d .
C34A C 0.2053(4) 0.3456(4) 0.3725(2) 0.053(2) Uani 1 1 d .
C34B C 0.0693(4) 0.8888(4) 0.2483(2) 0.0425(19) Uani 1 1 d .
C35 C 0.3443(4) 0.4242(4) 0.2410(2) 0.0393(19) Uani 1 1 d .
C35A C 0.1928(4) 0.2842(4) 0.3489(2) 0.054(2) Uani 1 1 d .
C35B C 0.0146(4) 0.8732(4) 0.2711(2) 0.046(2) Uani 1 1 d .
C36 C 0.4046(4) 0.4344(3) 0.2228(2) 0.043(2) Uani 1 1 d .
C36A C 0.2353(4) 0.2269(4) 0.3571(2) 0.055(2) Uani 1 1 d .
C36B C -0.0008(4) 0.8031(4) 0.2794(2) 0.0428(19) Uani 1 1 d .
C37 C 0.4407(3) 0.3767(3) 0.2083(2) 0.0321(17) Uani 1 1 d .
C37A C 0.2913(4) 0.2304(4) 0.3900(2) 0.047(2) Uani 1 1 d .
C37B C 0.0390(4) 0.7492(3) 0.2650(2) 0.0365(18) Uani 1 1 d .
C38 C 0.4889(3) 0.1853(3) 0.25100(18) 0.0226(14) Uani 1 1 d .
C38A C 0.4464(3) 0.3246(3) 0.4211(2) 0.0280(15) Uani 1 1 d .
C38B C 0.1701(3) 0.6323(3) 0.26677(18) 0.0246(15) Uani 1 1 d .
C39 C 0.4789(3) 0.2162(3) 0.2915(2) 0.0300(16) Uani 1 1 d .
C39A C 0.4296(4) 0.3563(3) 0.3799(2) 0.041(2) Uani 1 1 d .
C39B C 0.1870(3) 0.6605(3) 0.3093(2) 0.0309(17) Uani 1 1 d .
C40 C 0.4976(4) 0.1813(4) 0.3316(2) 0.0397(19) Uani 1 1 d .
C40A C 0.4805(5) 0.3773(4) 0.3539(3) 0.050(2) Uani 1 1 d .
C40B C 0.2132(4) 0.6168(4) 0.3443(2) 0.0407(19) Uani 1 1 d .
C41 C 0.5241(4) 0.1134(4) 0.3313(2) 0.0384(19) Uani 1 1 d .
C41A C 0.5490(5) 0.3666(4) 0.3689(3) 0.055(2) Uani 1 1 d .
C41B C 0.2215(4) 0.5451(4) 0.3379(2) 0.042(2) Uani 1 1 d .
C42 C 0.5346(3) 0.0809(3) 0.2917(2) 0.0331(17) Uani 1 1 d .
C42A C 0.5669(4) 0.3355(4) 0.4104(3) 0.050(2) Uani 1 1 d .
C42B C 0.2056(3) 0.5158(3) 0.2962(2) 0.0347(17) Uani 1 1 d .
C43 C 0.5169(3) 0.1173(3) 0.2516(2) 0.0306(17) Uani 1 1 d .
C43A C 0.5163(4) 0.3144(3) 0.4361(2) 0.0392(18) Uani 1 1 d .
C43B C 0.1801(3) 0.5588(3) 0.2609(2) 0.0302(16) Uani 1 1 d .
P1 P 0.52250(8) 0.30427(8) 0.09452(5) 0.0241(4) Uani 1 1 d .
P1A P 0.46208(9) 0.25156(8) 0.56448(5) 0.0280(4) Uani 1 1 d .
P1B P 0.20162(8) 0.78340(8) 0.12098(5) 0.0243(4) Uani 1 1 d .
P2 P 0.46896(8) 0.23042(7) 0.19679(5) 0.0236(4) Uani 1 1 d .
P2A P 0.38119(9) 0.29479(8) 0.45709(5) 0.0323(4) Uani 1 1 d .
P2B P 0.14531(8) 0.69099(8) 0.21892(5) 0.0249(4) Uani 1 1 d .
Ru1 Ru 0.56757(2) 0.25136(2) 0.163607(15) 0.02261(13) Uani 1 1 d .
Ru1A Ru 0.40908(3) 0.19249(2) 0.499942(16) 0.03018(15) Uani 1 1 d .
Ru1B Ru 0.24332(3) 0.72250(2) 0.187664(15) 0.02536(14) Uani 1 1 d .
H3 H 0.700(3) 0.300(3) 0.1458(17) 0.030 Uiso 1 1 d .
H3A H 0.461(3) 0.063(2) 0.5458(17) 0.030 Uiso 1 1 d .
H3B H 0.380(3) 0.785(3) 0.1739(16) 0.030 Uiso 1 1 d .
H9B H 0.219(3) 0.931(3) 0.0880(16) 0.030 Uiso 1 1 d .
H10B H 0.293(3) 0.981(3) 0.0418(17) 0.030 Uiso 1 1 d .
H11B H 0.374(3) 0.921(3) 0.0129(17) 0.030 Uiso 1 1 d .
H12B H 0.387(3) 0.796(3) 0.0306(16) 0.030 Uiso 1 1 d .
H13B H 0.318(3) 0.745(3) 0.0769(16) 0.030 Uiso 1 1 d .
H21 H 0.487(3) 0.212(2) 0.0067(16) 0.030 Uiso 1 1 d .
H22 H 0.491(3) 0.084(3) 0.0083(17) 0.030 Uiso 1 1 d .
H23 H 0.525(3) 0.019(3) 0.0710(16) 0.030 Uiso 1 1 d .
H24 H 0.549(3) 0.071(3) 0.1352(16) 0.030 Uiso 1 1 d .
H9 H 0.528(3) 0.453(3) 0.0541(16) 0.030 Uiso 1 1 d .
H10 H 0.607(3) 0.503(3) 0.0110(16) 0.030 Uiso 1 1 d .
H11 H 0.693(3) 0.444(3) -0.0113(17) 0.030 Uiso 1 1 d .
H12 H 0.710(3) 0.322(3) 0.0069(17) 0.030 Uiso 1 1 d .
H13 H 0.640(3) 0.269(3) 0.0515(16) 0.030 Uiso 1 1 d .
H15 H 0.457(3) 0.427(2) 0.1234(16) 0.030 Uiso 1 1 d .
H15B H 0.075(3) 0.769(3) 0.0573(16) 0.030 Uiso 1 1 d .
H16 H 0.344(3) 0.477(3) 0.1051(17) 0.030 Uiso 1 1 d .
H16B H -0.022(3) 0.828(3) 0.0390(16) 0.030 Uiso 1 1 d .
H17 H 0.262(3) 0.432(2) 0.0452(16) 0.030 Uiso 1 1 d .
H17B H -0.039(3) 0.932(3) 0.0794(17) 0.030 Uiso 1 1 d .
H18 H 0.293(3) 0.333(2) 0.0070(16) 0.030 Uiso 1 1 d .
H18B H 0.036(3) 0.968(3) 0.1355(17) 0.030 Uiso 1 1 d .
H19 H 0.401(3) 0.282(3) 0.0311(17) 0.030 Uiso 1 1 d .
H19B H 0.139(3) 0.911(3) 0.1519(17) 0.030 Uiso 1 1 d .
H27B H 0.065(3) 0.694(3) 0.1349(19) 0.030 Uiso 1 1 d .
H28B H -0.021(3) 0.640(3) 0.0928(18) 0.030 Uiso 1 1 d .
H29B H -0.074(3) 0.557(3) 0.1231(17) 0.030 Uiso 1 1 d .
H30B H -0.042(3) 0.525(3) 0.1931(18) 0.030 Uiso 1 1 d .
H31B H 0.050(3) 0.573(3) 0.2286(18) 0.030 Uiso 1 1 d .
H33B H 0.149(3) 0.840(3) 0.2210(17) 0.030 Uiso 1 1 d .
H34B H 0.081(3) 0.934(3) 0.2421(16) 0.030 Uiso 1 1 d .
H35B H -0.009(3) 0.911(3) 0.2804(16) 0.030 Uiso 1 1 d .
H36B H -0.036(3) 0.792(3) 0.2965(16) 0.030 Uiso 1 1 d .
H37B H 0.028(3) 0.708(3) 0.2700(17) 0.030 Uiso 1 1 d .
H39B H 0.178(3) 0.707(3) 0.3145(16) 0.030 Uiso 1 1 d .
H40B H 0.222(3) 0.636(3) 0.3714(17) 0.030 Uiso 1 1 d .
H41B H 0.241(3) 0.523(3) 0.3620(17) 0.030 Uiso 1 1 d .
H42B H 0.209(3) 0.461(3) 0.2912(15) 0.030 Uiso 1 1 d .
H43B H 0.171(3) 0.540(2) 0.2305(17) 0.030 Uiso 1 1 d .
H9A H 0.402(3) 0.139(2) 0.6135(16) 0.030 Uiso 1 1 d .
H10A H 0.442(3) 0.065(3) 0.6681(16) 0.030 Uiso 1 1 d .
H11A H 0.563(3) 0.068(3) 0.6967(17) 0.030 Uiso 1 1 d .
H12A H 0.637(3) 0.151(3) 0.6727(16) 0.030 Uiso 1 1 d .
H13A H 0.597(3) 0.225(3) 0.6213(16) 0.030 Uiso 1 1 d .
H15A H 0.469(3) 0.379(3) 0.614(2) 0.030 Uiso 1 1 d .
H16A H 0.540(3) 0.476(3) 0.6348(17) 0.030 Uiso 1 1 d .
H17A H 0.637(3) 0.485(3) 0.5955(16) 0.030 Uiso 1 1 d .
H18A H 0.654(3) 0.403(3) 0.5461(18) 0.030 Uiso 1 1 d .
H19A H 0.583(3) 0.303(3) 0.5328(17) 0.030 Uiso 1 1 d .
H21A H 0.237(3) 0.204(2) 0.5145(16) 0.030 Uiso 1 1 d .
H21B H 0.224(3) 0.552(3) 0.1525(17) 0.030 Uiso 1 1 d .
H22A H 0.191(3) 0.262(3) 0.5747(17) 0.030 Uiso 1 1 d .
H22B H 0.181(3) 0.502(3) 0.0875(16) 0.030 Uiso 1 1 d .
H23A H 0.249(3) 0.319(3) 0.6305(17) 0.030 Uiso 1 1 d .
H23B H 0.152(3) 0.575(3) 0.0244(17) 0.030 Uiso 1 1 d .
H24A H 0.371(3) 0.320(3) 0.6308(17) 0.030 Uiso 1 1 d .
H24B H 0.161(3) 0.697(3) 0.0312(16) 0.030 Uiso 1 1 d .
H27A H 0.274(3) 0.358(3) 0.4987(19) 0.030 Uiso 1 1 d .
H28A H 0.248(3) 0.449(3) 0.5438(17) 0.030 Uiso 1 1 d .
H29A H 0.341(3) 0.529(3) 0.5620(17) 0.030 Uiso 1 1 d .
H30A H 0.445(3) 0.511(3) 0.5337(17) 0.030 Uiso 1 1 d .
H31A H 0.462(3) 0.422(3) 0.4906(17) 0.030 Uiso 1 1 d .
H33A H 0.272(3) 0.393(3) 0.4219(16) 0.030 Uiso 1 1 d .
H34A H 0.183(3) 0.387(3) 0.3685(17) 0.030 Uiso 1 1 d .
H35A H 0.154(3) 0.286(3) 0.3296(17) 0.030 Uiso 1 1 d .
H36A H 0.231(3) 0.187(3) 0.3420(17) 0.030 Uiso 1 1 d .
H37A H 0.324(3) 0.190(3) 0.3959(16) 0.030 Uiso 1 1 d .
H39A H 0.385(3) 0.360(3) 0.3675(18) 0.030 Uiso 1 1 d .
H40A H 0.469(3) 0.397(3) 0.3234(18) 0.030 Uiso 1 1 d .
H41A H 0.578(3) 0.381(3) 0.3515(18) 0.030 Uiso 1 1 d .
H42A H 0.610(3) 0.326(3) 0.4199(18) 0.030 Uiso 1 1 d .
H43A H 0.526(3) 0.289(3) 0.4624(17) 0.030 Uiso 1 1 d .
H1A H 0.645(3) 0.188(3) 0.2280(17) 0.030 Uiso 1 1 d .
H1B H 0.636(3) 0.126(3) 0.1945(16) 0.030 Uiso 1 1 d .
H1A1 H 0.287(3) 0.120(3) 0.4657(17) 0.030 Uiso 1 1 d .
H1A2 H 0.347(3) 0.096(3) 0.4392(17) 0.030 Uiso 1 1 d .
H1B1 H 0.249(3) 0.821(3) 0.2669(16) 0.030 Uiso 1 1 d .
H1B2 H 0.287(3) 0.748(3) 0.2702(17) 0.030 Uiso 1 1 d .
H5A H 0.579(3) 0.350(3) 0.2419(16) 0.030 Uiso 1 1 d .
H5B H 0.622(3) 0.282(3) 0.2463(16) 0.030 Uiso 1 1 d .
H5B1 H 0.314(3) 0.656(3) 0.2531(18) 0.030 Uiso 1 1 d .
H5B2 H 0.308(3) 0.598(3) 0.2161(17) 0.030 Uiso 1 1 d .
H27 H 0.387(3) 0.235(3) 0.1154(17) 0.030 Uiso 1 1 d .
H28 H 0.309(3) 0.169(3) 0.0750(17) 0.030 Uiso 1 1 d .
H29 H 0.268(3) 0.072(3) 0.0994(18) 0.030 Uiso 1 1 d .
H30 H 0.307(3) 0.034(3) 0.1725(17) 0.030 Uiso 1 1 d .
H31 H 0.389(3) 0.100(3) 0.2133(17) 0.030 Uiso 1 1 d .
H33 H 0.339(3) 0.252(3) 0.2330(16) 0.030 Uiso 1 1 d .
H34 H 0.283(3) 0.346(3) 0.2559(18) 0.030 Uiso 1 1 d .
H35 H 0.325(3) 0.465(3) 0.2536(16) 0.030 Uiso 1 1 d .
H36 H 0.425(3) 0.479(3) 0.2206(16) 0.030 Uiso 1 1 d .
H37 H 0.483(3) 0.387(3) 0.1983(17) 0.030 Uiso 1 1 d .
H39 H 0.463(3) 0.259(3) 0.2903(17) 0.030 Uiso 1 1 d .
H40 H 0.496(3) 0.203(3) 0.3580(17) 0.030 Uiso 1 1 d .
H41 H 0.533(3) 0.088(3) 0.3566(17) 0.030 Uiso 1 1 d .
H42 H 0.560(3) 0.031(3) 0.2913(15) 0.030 Uiso 1 1 d .
H43 H 0.528(3) 0.099(3) 0.2263(17) 0.030 Uiso 1 1 d .
H5BC H 0.443(3) 0.124(3) 0.4289(17) 0.030 Uiso 1 1 d .
H5AC H 0.510(3) 0.170(3) 0.4387(17) 0.030 Uiso 1 1 d .
H6A H 0.682(3) 0.123(3) 0.1298(17) 0.038 Uiso 1 1 d .
H6B H 0.753(3) 0.150(3) 0.1483(18) 0.038 Uiso 1 1 d .
H6C H 0.717(3) 0.192(3) 0.1123(18) 0.038 Uiso 1 1 d .
H6A1 H 0.293(3) 0.077(3) 0.5477(19) 0.038 Uiso 1 1 d .
H6A2 H 0.364(3) 0.043(3) 0.5730(18) 0.038 Uiso 1 1 d .
H6A3 H 0.307(3) 0.014(3) 0.5350(18) 0.038 Uiso 1 1 d .
H6B1 H 0.312(3) 0.895(3) 0.1747(18) 0.038 Uiso 1 1 d .
H6B2 H 0.348(3) 0.903(3) 0.2222(18) 0.038 Uiso 1 1 d .
H6B3 H 0.264(3) 0.908(3) 0.2149(17) 0.038 Uiso 1 1 d .
H7A H 0.642(3) 0.411(3) 0.1410(18) 0.038 Uiso 1 1 d .
H7B H 0.676(3) 0.440(3) 0.1856(17) 0.038 Uiso 1 1 d .
H7C H 0.596(3) 0.439(3) 0.1808(17) 0.038 Uiso 1 1 d .
H7A1 H 0.571(3) 0.123(3) 0.5405(19) 0.038 Uiso 1 1 d .
H7A2 H 0.587(3) 0.170(3) 0.4996(16) 0.038 Uiso 1 1 d .
H7A3 H 0.590(3) 0.081(3) 0.5056(18) 0.038 Uiso 1 1 d .
H7B1 H 0.363(3) 0.601(3) 0.1466(17) 0.038 Uiso 1 1 d .
H7B2 H 0.433(3) 0.624(3) 0.1755(17) 0.038 Uiso 1 1 d .
H7B3 H 0.392(3) 0.671(3) 0.1340(18) 0.038 Uiso 1 1 d .
C191 C 0.7863(6) 0.5049(5) 0.3561(3) 0.076(3) Uani 1 1 d D
C192 C 0.7213(6) 0.5050(4) 0.3302(4) 0.075(3) Uani 1 1 d D
C193 C 0.7121(5) 0.4629(5) 0.2926(3) 0.066(2) Uani 1 1 d D
C194 C 0.7652(5) 0.4236(4) 0.2801(3) 0.058(2) Uani 1 1 d D
C195 C 0.8275(5) 0.4240(4) 0.3056(3) 0.054(2) Uani 1 1 d D
C196 C 0.8377(5) 0.4638(5) 0.3438(3) 0.059(2) Uani 1 1 d D
D1 D 0.788(5) 0.528(4) 0.3851(14) 0.14(4) Uiso 1 1 d D
D2 D 0.685(3) 0.528(4) 0.344(2) 0.11(3) Uiso 1 1 d D
D3 D 0.6674(19) 0.463(3) 0.2744(19) 0.08(3) Uiso 1 1 d D
D4 D 0.760(3) 0.393(3) 0.2538(13) 0.07(2) Uiso 1 1 d D
D5 D 0.865(2) 0.396(2) 0.2954(17) 0.037(19) Uiso 1 1 d D
D6 D 0.8814(19) 0.466(3) 0.3624(18) 0.06(2) Uiso 1 1 d D

loop_
_atom_site_aniso_label
_atom_site_aniso_U_11
_atom_site_aniso_U_22
_atom_site_aniso_U_33
_atom_site_aniso_U_23
_atom_site_aniso_U_13
_atom_site_aniso_U_12
C1 0.038(5) 0.030(4) 0.033(4) -0.008(3) -0.005(4) 0.009(4)
C1A 0.056(6) 0.044(4) 0.045(5) -0.023(4) 0.009(5) -0.007(4)
C1B 0.030(5) 0.035(4) 0.035(5) -0.001(3) -0.009(4) 0.002(4)
C2 0.023(4) 0.041(5) 0.023(4) 0.004(3) 0.000(3) 0.003(3)
C2A 0.057(6) 0.025(4) 0.026(4) -0.007(3) 0.005(4) -0.005(4)
C2B 0.023(4) 0.051(5) 0.029(4) 0.006(3) -0.002(3) -0.012(4)
C3 0.013(4) 0.048(5) 0.033(4) -0.001(3) 0.005(3) -0.009(3)
C3A 0.058(6) 0.020(4) 0.026(4) -0.001(3) -0.001(4) -0.001(4)
C3B 0.020(4) 0.043(5) 0.039(4) 0.012(3) 0.003(3) -0.006(3)
C4 0.012(4) 0.030(4) 0.035(4) -0.001(3) 0.001(3) -0.006(3)
C4A 0.054(6) 0.023(4) 0.034(4) -0.003(3) 0.014(4) -0.001(3)
C4B 0.013(4) 0.051(5) 0.035(4) 0.012(4) -0.001(3) 0.002(3)
C5 0.034(5) 0.032(4) 0.033(4) -0.005(3) -0.001(4) -0.003(3)
C5A 0.064(6) 0.025(4) 0.035(5) -0.007(3) 0.016(4) -0.005(4)
C5B 0.040(5) 0.043(4) 0.040(5) 0.005(4) 0.000(4) 0.010(4)
C6 0.036(5) 0.046(5) 0.053(6) -0.001(4) 0.007(4) 0.001(4)
C6A 0.055(7) 0.041(5) 0.058(6) -0.005(4) 0.012(5) -0.012(4)
C6B 0.038(5) 0.043(5) 0.043(5) 0.002(4) -0.005(4) -0.014(4)
C7 0.035(5) 0.033(4) 0.046(5) -0.007(4) -0.001(4) -0.001(3)
C7A 0.069(7) 0.042(5) 0.042(5) -0.002(4) 0.012(5) 0.019(4)
C7B 0.041(5) 0.057(5) 0.047(5) 0.009(4) 0.006(4) 0.019(4)
C8 0.021(4) 0.026(4) 0.023(4) -0.006(3) 0.000(3) -0.002(3)
C8A 0.034(4) 0.015(3) 0.024(3) -0.003(3) 0.005(3) -0.002(3)
C8B 0.017(4) 0.024(4) 0.020(3) -0.003(3) 0.002(3) 0.002(3)
C9 0.034(5) 0.022(4) 0.036(4) -0.001(3) 0.011(3) 0.001(3)
C9A 0.031(5) 0.031(4) 0.033(4) 0.001(3) -0.001(3) 0.005(4)
C9B 0.022(4) 0.032(4) 0.031(4) -0.006(3) 0.009(3) -0.001(3)
C10 0.038(5) 0.030(4) 0.040(4) 0.006(3) 0.005(4) -0.004(4)
C10A 0.035(5) 0.033(4) 0.039(4) 0.010(3) 0.012(4) 0.000(3)
C10B 0.033(5) 0.027(4) 0.034(4) 0.003(3) 0.008(4) -0.008(4)
C11 0.027(5) 0.044(5) 0.032(4) 0.007(3) 0.010(3) -0.017(4)
C11A 0.059(6) 0.032(4) 0.031(4) 0.010(3) 0.008(4) 0.016(4)
C11B 0.037(5) 0.040(5) 0.027(4) 0.010(3) 0.006(4) -0.011(4)
C12 0.021(5) 0.051(5) 0.028(4) -0.004(3) 0.002(3) 0.001(3)
C12A 0.033(5) 0.043(4) 0.033(4) -0.001(3) 0.000(4) 0.005(4)
C12B 0.024(5) 0.045(5) 0.034(4) -0.001(3) 0.011(3) 0.004(3)
C13 0.025(4) 0.035(4) 0.026(4) 0.000(3) 0.001(3) -0.001(4)
C13A 0.028(5) 0.037(4) 0.028(4) 0.003(3) 0.008(3) -0.002(3)
C13B 0.033(4) 0.024(4) 0.038(4) -0.001(3) 0.002(3) 0.000(3)
C14 0.020(4) 0.023(3) 0.027(4) 0.009(3) 0.009(3) 0.005(3)
C14A 0.044(5) 0.024(4) 0.031(4) 0.006(3) -0.002(4) 0.007(3)
C14B 0.028(4) 0.023(3) 0.018(3) 0.008(3) 0.009(3) -0.002(3)
C15 0.020(4) 0.023(4) 0.033(4) 0.000(3) 0.006(3) -0.007(3)
C15A 0.053(6) 0.056(5) 0.073(6) -0.021(4) 0.026(5) -0.016(5)
C15B 0.042(5) 0.021(3) 0.026(4) -0.003(3) 0.002(3) 0.005(4)
C16 0.040(5) 0.034(4) 0.037(4) -0.009(3) 0.017(4) 0.010(4)
C16A 0.088(8) 0.031(5) 0.081(7) -0.018(4) 0.016(6) -0.014(5)
C16B 0.029(5) 0.029(4) 0.037(4) 0.005(3) -0.006(3) 0.004(3)
C17 0.026(4) 0.035(4) 0.030(4) 0.010(3) 0.006(4) 0.009(3)
C17A 0.049(6) 0.037(5) 0.075(6) 0.010(5) -0.008(5) -0.018(4)
C17B 0.024(5) 0.033(4) 0.040(4) 0.013(3) 0.002(4) 0.015(3)
C18 0.024(4) 0.032(4) 0.043(4) 0.000(3) -0.006(3) 0.012(3)
C18A 0.031(5) 0.075(6) 0.046(5) 0.009(5) -0.001(4) -0.005(5)
C18B 0.037(5) 0.029(4) 0.040(5) 0.002(3) 0.017(4) 0.007(4)
C19 0.044(5) 0.025(4) 0.029(4) -0.009(3) 0.003(4) 0.001(4)
C19A 0.035(5) 0.043(5) 0.042(5) 0.000(3) -0.008(4) 0.001(4)
C19B 0.023(4) 0.030(4) 0.026(4) -0.002(3) 0.000(3) 0.000(3)
C20 0.022(4) 0.023(3) 0.024(4) 0.000(3) 0.005(3) -0.004(3)
C20A 0.039(5) 0.024(4) 0.024(4) 0.001(3) 0.004(3) 0.001(3)
C20B 0.019(4) 0.021(4) 0.039(4) 0.003(3) 0.009(3) 0.005(3)
C21 0.027(4) 0.025(4) 0.028(4) 0.000(3) 0.004(3) 0.011(3)
C21A 0.042(5) 0.036(4) 0.036(4) 0.006(3) 0.004(4) -0.003(4)
C21B 0.031(5) 0.027(4) 0.040(5) 0.008(3) 0.005(4) 0.004(3)
C22 0.034(5) 0.038(5) 0.045(5) -0.011(4) 0.006(4) 0.001(3)
C22A 0.032(5) 0.053(5) 0.056(5) 0.010(4) 0.023(5) 0.005(4)
C22B 0.033(5) 0.024(4) 0.061(5) -0.002(4) 0.014(4) 0.001(4)
C23 0.042(5) 0.021(4) 0.038(4) 0.002(3) 0.006(4) 0.003(3)
C23A 0.052(6) 0.036(4) 0.046(5) -0.001(4) 0.016(4) 0.007(4)
C23B 0.025(4) 0.039(4) 0.033(4) -0.011(3) 0.004(3) -0.004(3)
C24 0.032(4) 0.020(4) 0.036(4) 0.008(3) 0.010(3) -0.002(3)
C24A 0.040(6) 0.037(4) 0.035(5) 0.004(3) -0.001(4) -0.003(4)
C24B 0.027(4) 0.027(4) 0.033(4) 0.002(3) 0.007(3) 0.004(3)
C25 0.021(4) 0.020(4) 0.031(4) -0.003(3) 0.006(3) 0.002(3)
C25A 0.035(4) 0.025(4) 0.030(4) 0.003(3) 0.011(3) 0.010(3)
C25B 0.022(4) 0.021(3) 0.021(3) -0.001(3) 0.004(3) 0.000(3)
C26 0.015(4) 0.030(4) 0.027(4) 0.000(3) 0.007(3) -0.005(3)
C26A 0.039(5) 0.022(4) 0.036(4) 0.009(3) -0.003(4) 0.002(3)
C26B 0.029(4) 0.020(3) 0.024(4) 0.000(3) -0.002(3) -0.003(3)
C27 0.026(4) 0.065(5) 0.029(4) 0.003(4) -0.001(3) -0.017(4)
C27A 0.040(6) 0.035(5) 0.053(5) 0.007(4) 0.004(4) 0.009(4)
C27B 0.034(5) 0.045(5) 0.038(5) 0.005(4) 0.011(4) -0.005(4)
C28 0.037(5) 0.090(6) 0.026(4) -0.006(4) 0.004(4) -0.016(5)
C28A 0.055(6) 0.040(5) 0.038(5) 0.006(4) 0.011(4) 0.016(5)
C28B 0.031(5) 0.076(6) 0.034(4) -0.006(4) -0.002(4) -0.007(4)
C29 0.030(5) 0.060(6) 0.054(6) -0.032(4) 0.001(4) 0.000(4)
C29A 0.083(8) 0.034(5) 0.042(5) -0.010(3) 0.006(5) 0.015(5)
C29B 0.025(5) 0.047(5) 0.056(6) -0.020(4) 0.004(4) -0.008(4)
C30 0.040(5) 0.021(4) 0.082(6) -0.008(4) -0.001(5) -0.003(4)
C30A 0.060(7) 0.037(5) 0.061(6) -0.012(4) 0.002(5) -0.008(4)
C30B 0.032(5) 0.028(4) 0.066(6) 0.001(4) 0.002(4) -0.005(4)
C31 0.037(5) 0.030(4) 0.039(4) 0.005(3) -0.004(4) 0.001(3)
C31A 0.029(5) 0.035(4) 0.044(5) 0.005(3) 0.003(4) 0.001(4)
C31B 0.023(5) 0.038(4) 0.043(5) 0.013(3) -0.009(4) -0.005(3)
C32 0.030(4) 0.029(4) 0.021(3) 0.002(3) -0.001(3) 0.018(3)
C32A 0.039(5) 0.029(4) 0.037(4) 0.006(3) 0.000(3) -0.001(3)
C32B 0.021(4) 0.023(4) 0.024(3) 0.002(3) 0.001(3) 0.001(3)
C33 0.032(5) 0.026(4) 0.048(4) -0.009(3) 0.014(4) 0.006(4)
C33A 0.059(6) 0.043(5) 0.031(4) 0.000(3) -0.006(4) 0.004(4)
C33B 0.031(5) 0.024(4) 0.048(5) 0.004(3) 0.010(4) 0.003(4)
C34 0.031(5) 0.043(5) 0.054(5) -0.009(4) 0.012(4) -0.002(4)
C34A 0.061(6) 0.043(5) 0.051(5) 0.000(4) -0.016(5) 0.006(4)
C34B 0.040(5) 0.031(4) 0.058(5) -0.001(4) 0.014(4) 0.002(4)
C35 0.042(5) 0.033(5) 0.044(5) -0.011(3) 0.010(4) 0.012(4)
C35A 0.039(5) 0.066(6) 0.051(5) 0.001(4) -0.017(4) 0.004(5)
C35B 0.054(6) 0.037(5) 0.048(5) -0.008(4) 0.007(4) 0.025(4)
C36 0.057(6) 0.021(4) 0.053(5) 0.007(3) 0.019(4) 0.011(4)
C36A 0.064(6) 0.051(5) 0.047(5) -0.016(4) -0.002(4) 0.000(5)
C36B 0.043(5) 0.046(5) 0.044(5) 0.005(4) 0.026(4) 0.016(4)
C37 0.031(5) 0.025(4) 0.040(4) 0.006(3) 0.003(4) 0.002(4)
C37A 0.053(5) 0.045(5) 0.039(4) -0.004(4) -0.010(4) 0.009(4)
C37B 0.042(5) 0.026(4) 0.043(4) 0.004(4) 0.011(4) -0.002(4)
C38 0.022(4) 0.023(3) 0.021(3) 0.002(3) -0.001(3) -0.003(3)
C38A 0.040(5) 0.016(3) 0.030(4) -0.005(3) 0.013(3) -0.001(3)
C38B 0.026(4) 0.027(4) 0.021(4) 0.009(3) 0.008(3) -0.001(3)
C39 0.036(4) 0.029(4) 0.024(4) 0.000(3) 0.002(3) 0.003(3)
C39A 0.056(6) 0.033(4) 0.034(5) -0.001(3) 0.003(4) -0.001(4)
C39B 0.030(4) 0.036(4) 0.027(4) 0.004(3) 0.005(3) 0.000(3)
C40 0.055(5) 0.036(4) 0.026(4) -0.003(3) -0.003(4) -0.002(4)
C40A 0.071(7) 0.041(5) 0.040(5) 0.001(4) 0.016(5) 0.007(5)
C40B 0.042(5) 0.055(5) 0.023(4) 0.001(4) -0.001(4) -0.001(4)
C41 0.044(5) 0.040(5) 0.028(5) 0.020(3) -0.004(4) -0.008(4)
C41A 0.091(8) 0.035(5) 0.047(6) -0.014(4) 0.039(5) -0.020(5)
C41B 0.046(5) 0.046(5) 0.032(5) 0.015(4) -0.001(4) 0.011(4)
C42 0.031(4) 0.027(4) 0.043(5) 0.009(3) 0.009(4) 0.005(3)
C42A 0.038(5) 0.056(5) 0.057(6) -0.020(4) 0.006(5) -0.004(4)
C42B 0.034(5) 0.025(4) 0.046(5) 0.007(4) 0.013(4) 0.008(3)
C43 0.034(4) 0.031(4) 0.029(4) 0.007(3) 0.013(3) -0.002(3)
C43A 0.051(6) 0.038(4) 0.032(4) -0.003(3) 0.016(4) -0.002(4)
C43B 0.021(4) 0.035(4) 0.035(4) 0.005(3) 0.006(3) 0.000(3)
P1 0.0243(10) 0.0233(9) 0.0249(9) 0.0011(7) 0.0044(8) -0.0010(8)
P1A 0.0352(11) 0.0220(8) 0.0274(9) 0.0023(7) 0.0054(8) 0.0033(8)
P1B 0.0259(10) 0.0219(9) 0.0253(9) 0.0002(7) 0.0034(8) 0.0001(8)
P2 0.0247(10) 0.0229(9) 0.0237(9) 0.0023(7) 0.0046(8) 0.0010(7)
P2A 0.0397(12) 0.0304(10) 0.0262(10) 0.0007(7) 0.0015(9) -0.0012(8)
P2B 0.0236(10) 0.0245(9) 0.0265(9) 0.0029(7) 0.0034(8) -0.0018(8)
Ru1 0.0218(3) 0.0226(3) 0.0236(3) 0.0014(2) 0.0036(2) 0.0012(2)
Ru1A 0.0400(4) 0.0248(3) 0.0258(3) -0.0012(2) 0.0042(3) -0.0006(3)
Ru1B 0.0219(3) 0.0269(3) 0.0272(3) 0.0033(2) 0.0026(2) -0.0006(2)
C191 0.103(9) 0.068(6) 0.054(7) -0.004(5) 0.004(7) -0.008(6)
C192 0.080(8) 0.050(6) 0.102(8) -0.001(5) 0.040(7) 0.021(5)
C193 0.045(7) 0.068(6) 0.079(7) -0.003(5) -0.010(6) 0.011(5)
C194 0.068(7) 0.059(6) 0.047(6) -0.009(4) 0.001(5) 0.001(5)
C195 0.052(7) 0.056(5) 0.055(6) 0.005(4) 0.010(5) 0.005(5)
C196 0.069(8) 0.060(6) 0.047(6) 0.002(5) 0.008(6) -0.013(5)

loop_
_atom_type_symbol
_atom_type_description
_atom_type_scat_dispersion_real
_atom_type_scat_dispersion_imag
_atom_type_scat_source
C C 0.0033 0.0016 'International Tables Vol C Tables 4.2.6.8 and 6.1.1.4'
H H 0.0000 0.0000 'International Tables Vol C Tables 4.2.6.8 and 6.1.1.4'
P P 0.1023 0.0942 'International Tables Vol C Tables 4.2.6.8 and 6.1.1.4'
Ru Ru -1.2594 0.8363 'International Tables Vol C Tables 4.2.6.8 and 6.1.1.4'
D D 0.0000 0.0000 'International Tables Vol C Tables 4.2.6.8 and 6.1.1.4'

loop_
_geom_angle_atom_site_label_1
_geom_angle_atom_site_label_2
_geom_angle_atom_site_label_3
_geom_angle
H1A C1 H1B 118(5)
H1A C1 C2 118(4)
H1B C1 C2 110(3)
H1A C1 Ru1 109(4)
H1B C1 Ru1 121(3)
C2 C1 Ru1 73.1(4)
H1A2 C1A H1A1 106(5)
H1A2 C1A C2A 122(3)
H1A1 C1A C2A 119(3)
H1A2 C1A Ru1A 116(3)
H1A1 C1A Ru1A 120(3)
C2A C1A Ru1A 72.4(4)
H1B2 C1B H1B1 113(5)
H1B2 C1B C2B 124(4)
H1B1 C1B C2B 117(3)
H1B2 C1B Ru1B 99(4)
H1B1 C1B Ru1B 126(3)
C2B C1B Ru1B 69.1(4)
C3 C2 C1 121.7(6)
C3 C2 C6 118.2(6)
C1 C2 C6 119.6(6)
C3 C2 Ru1 70.6(4)
C1 C2 Ru1 69.9(4)
C6 C2 Ru1 126.6(4)
C3A C2A C1A 120.9(7)
C3A C2A C6A 118.1(6)
C1A C2A C6A 120.8(7)
C3A C2A Ru1A 71.6(4)
C1A C2A Ru1A 69.9(4)
C6A C2A Ru1A 128.2(4)
C1B C2B C3B 123.4(6)
C1B C2B C6B 117.4(7)
C3B C2B C6B 119.1(6)
C1B C2B Ru1B 75.3(4)
C3B C2B Ru1B 70.4(3)
C6B C2B Ru1B 124.1(4)
H3 C3 C2 113(4)
H3 C3 C4 119(4)
C2 C3 C4 128.4(6)
H3 C3 Ru1 132(4)
C2 C3 Ru1 72.6(4)
C4 C3 Ru1 71.6(3)
H3A C3A C2A 113(3)
H3A C3A C4A 119(3)
C2A C3A C4A 127.6(6)
H3A C3A Ru1A 127(3)
C2A C3A Ru1A 71.7(4)
C4A C3A Ru1A 71.7(3)
H3B C3B C4B 120(3)
H3B C3B C2B 112(3)
C4B C3B C2B 127.9(6)
H3B C3B Ru1B 133(3)
C4B C3B Ru1B 72.2(4)
C2B C3B Ru1B 72.0(4)
C5 C4 C3 121.8(6)
C5 C4 C7 120.2(6)
C3 C4 C7 118.0(6)
C5 C4 Ru1 75.9(4)
C3 C4 Ru1 70.4(3)
C7 C4 Ru1 124.0(4)
C5A C4A C3A 124.1(7)
C5A C4A C7A 119.2(7)
C3A C4A C7A 116.6(6)
C5A C4A Ru1A 75.1(4)
C3A C4A Ru1A 70.8(4)
C7A C4A Ru1A 124.3(4)
C3B C4B C5B 122.7(6)
C3B C4B C7B 118.1(6)
C5B C4B C7B 118.6(6)
C3B C4B Ru1B 71.3(4)
C5B C4B Ru1B 69.2(4)
C7B C4B Ru1B 126.9(4)
H5B C5 H5A 106(5)
H5B C5 C4 124(3)
H5A C5 C4 125(3)
H5B C5 Ru1 101(3)
H5A C5 Ru1 126(3)
C4 C5 Ru1 68.8(3)
H5BC C5A H5AC 120(5)
H5BC C5A C4A 122(4)
H5AC C5A C4A 113(3)
H5BC C5A Ru1A 102(4)
H5AC C5A Ru1A 119(3)
C4A C5A Ru1A 69.5(4)
H5B2 C5B H5B1 116(5)
H5B2 C5B C4B 115(4)
H5B1 C5B C4B 119(3)
H5B2 C5B Ru1B 121(4)
H5B1 C5B Ru1B 105(3)
C4B C5B Ru1B 73.1(4)
H6C C6 H6B 103(5)
H6C C6 H6A 116(5)
H6B C6 H6A 103(5)
H6C C6 C2 114(4)
H6B C6 C2 110(3)
H6A C6 C2 110(3)
H6A3 C6A H6A1 91(5)
H6A3 C6A H6A2 111(5)
H6A1 C6A H6A2 113(5)
H6A3 C6A C2A 114(4)
H6A1 C6A C2A 116(4)
H6A2 C6A C2A 111(3)
H6B2 C6B H6B1 109(5)
H6B2 C6B H6B3 114(5)
H6B1 C6B H6B3 106(4)
H6B2 C6B C2B 102(4)
H6B1 C6B C2B 115(3)
H6B3 C6B C2B 110(3)
H7B C7 H7C 107(5)
H7B C7 H7A 106(5)
H7C C7 H7A 115(5)
H7B C7 C4 111(3)
H7C C7 C4 112(3)
H7A C7 C4 106(3)
H7A1 C7A H7A3 107(5)
H7A1 C7A H7A2 108(5)
H7A3 C7A H7A2 115(5)
H7A1 C7A C4A 114(4)
H7A3 C7A C4A 108(4)
H7A2 C7A C4A 106(3)
H7B3 C7B H7B2 114(5)
H7B3 C7B H7B1 99(5)
H7B2 C7B H7B1 101(4)
H7B3 C7B C4B 115(3)
H7B2 C7B C4B 109(3)
H7B1 C7B C4B 117(3)
C9 C8 C13 117.3(6)
C9 C8 P1 122.5(5)
C13 C8 P1 120.1(4)
C13A C8A C9A 118.5(5)
C13A C8A P1A 124.2(5)
C9A C8A P1A 117.3(5)
C13B C8B C9B 117.5(5)
C13B C8B P1B 118.8(4)
C9B C8B P1B 123.7(5)
H9 C9 C10 114(3)
H9 C9 C8 124(3)
C10 C9 C8 121.3(6)
H9A C9A C10A 115(3)
H9A C9A C8A 123(3)
C10A C9A C8A 121.3(6)
H9B C9B C10B 119(3)
H9B C9B C8B 120(3)
C10B C9B C8B 120.7(6)
H10 C10 C11 116(3)
H10 C10 C9 124(4)
C11 C10 C9 120.0(6)
H10A C10A C11A 126(3)
H10A C10A C9A 115(3)
C11A C10A C9A 119.4(7)
H10B C10B C9B 122(4)
H10B C10B C11B 116(4)
C9B C10B C11B 121.0(6)
H11 C11 C12 124(4)
H11 C11 C10 116(4)
C12 C11 C10 120.0(6)
H11A C11A C12A 113(4)
H11A C11A C10A 126(4)
C12A C11A C10A 120.5(6)
H11B C11B C12B 124(3)
H11B C11B C10B 117(3)
C12B C11B C10B 119.2(6)
H12 C12 C11 123(4)
H12 C12 C13 117(4)
C11 C12 C13 119.9(6)
H12A C12A C11A 128(3)
H12A C12A C13A 111(3)
C11A C12A C13A 120.5(7)
H12B C12B C11B 124(3)
H12B C12B C13B 117(3)
C11B C12B C13B 119.9(6)
H13 C13 C12 122(4)
H13 C13 C8 117(4)
C12 C13 C8 121.4(6)
H13A C13A C8A 123(3)
H13A C13A C12A 117(3)
C8A C13A C12A 119.6(6)
H13B C13B C8B 120(3)
H13B C13B C12B 119(3)
C8B C13B C12B 121.6(6)
C15 C14 C19 117.2(5)
C15 C14 P1 120.3(4)
C19 C14 P1 122.5(4)
C19A C14A C15A 117.1(6)
C19A C14A P1A 121.4(5)
C15A C14A P1A 121.5(6)
C15B C14B C19B 117.6(5)
C15B C14B P1B 123.1(4)
C19B C14B P1B 119.3(4)
H15 C15 C16 125(3)
H15 C15 C14 114(3)
C16 C15 C14 120.7(6)
H15A C15A C16A 122(5)
H15A C15A C14A 114(4)
C16A C15A C14A 121.3(8)
H15B C15B C16B 117(3)
H15B C15B C14B 121(3)
C16B C15B C14B 122.0(6)
H16 C16 C15 119(3)
H16 C16 C17 120(3)
C15 C16 C17 120.9(6)
H16A C16A C17A 118(3)
H16A C16A C15A 121(3)
C17A C16A C15A 121.1(8)
H16B C16B C17B 123(3)
H16B C16B C15B 117(3)
C17B C16B C15B 119.6(6)
H17 C17 C16 126(3)
H17 C17 C18 114(3)
C16 C17 C18 119.7(6)
H17A C17A C16A 128(3)
H17A C17A C18A 114(3)
C16A C17A C18A 118.8(8)
H17B C17B C16B 123(4)
H17B C17B C18B 117(4)
C16B C17B C18B 120.4(6)
H18 C18 C19 121(3)
H18 C18 C17 119(3)
C19 C18 C17 119.7(6)
H18A C18A C17A 120(4)
H18A C18A C19A 119(4)
C17A C18A C19A 120.6(8)
H18B C18B C17B 121(4)
H18B C18B C19B 119(4)
C17B C18B C19B 119.6(6)
H19 C19 C18 121(4)
H19 C19 C14 117(4)
C18 C19 C14 121.8(6)
H19A C19A C14A 116(3)
H19A C19A C18A 123(3)
C14A C19A C18A 121.0(7)
H19B C19B C14B 121(3)
H19B C19B C18B 118(3)
C14B C19B C18B 120.8(6)
C21 C20 C25 123.1(5)
C21 C20 P1 136.8(4)
C25 C20 P1 100.1(4)
C25A C20A C21A 115.1(6)
C25A C20A Ru1A 108.2(4)
C21A C20A Ru1A 136.6(5)
C25B C20B C21B 115.1(5)
C25B C20B Ru1B 109.4(4)
C21B C20B Ru1B 135.4(4)
H21 C21 C22 126(3)
H21 C21 C20 115(3)
C22 C21 C20 118.4(6)
H21A C21A C22A 120(3)
H21A C21A C20A 118(3)
C22A C21A C20A 121.8(6)
H21B C21B C22B 121(4)
H21B C21B C20B 118(4)
C22B C21B C20B 121.3(6)
H22 C22 C21 120(4)
H22 C22 C23 120(4)
C21 C22 C23 120.5(6)
H22A C22A C21A 125(4)
H22A C22A C23A 114(4)
C21A C22A C23A 121.1(7)
H22B C22B C21B 118(3)
H22B C22B C23B 120(3)
C21B C22B C23B 121.2(6)
H23 C23 C24 117(3)
H23 C23 C22 122(3)
C24 C23 C22 120.4(6)
H23A C23A C24A 122(3)
H23A C23A C22A 119(3)
C24A C23A C22A 119.2(7)
H23B C23B C22B 126(3)
H23B C23B C24B 114(3)
C22B C23B C24B 119.5(6)
H24 C24 C23 114(3)
H24 C24 C25 124(3)
C23 C24 C25 122.0(6)
H24A C24A C23A 125(4)
H24A C24A C25A 116(4)
C23A C24A C25A 119.1(6)
H24B C24B C25B 118(3)
H24B C24B C23B 123(3)
C25B C24B C23B 118.1(6)
C24 C25 C20 115.6(5)
C24 C25 Ru1 136.6(4)
C20 C25 Ru1 107.7(4)
C24A C25A C20A 123.6(6)
C24A C25A P1A 136.5(5)
C20A C25A P1A 99.6(4)
C24B C25B C20B 124.5(5)
C24B C25B P1B 136.7(4)
C20B C25B P1B 98.8(4)
C27 C26 C31 118.2(6)
C27 C26 P2 116.5(4)
C31 C26 P2 125.3(5)
C31A C26A C27A 117.9(6)
C31A C26A P2A 121.1(6)
C27A C26A P2A 120.7(5)
C31B C26B C27B 116.2(6)
C31B C26B P2B 125.5(5)
C27B C26B P2B 118.2(5)
H27 C27 C26 120(4)
H27 C27 C28 119(4)
C26 C27 C28 121.6(6)
H27A C27A C28A 123(5)
H27A C27A C26A 116(5)
C28A C27A C26A 121.3(7)
H27B C27B C28B 116(5)
H27B C27B C26B 121(5)
C28B C27B C26B 122.1(6)
H28 C28 C29 121(4)
H28 C28 C27 119(4)
C29 C28 C27 120.0(7)
H28A C28A C29A 123(3)
H28A C28A C27A 117(3)
C29A C28A C27A 119.6(8)
H28B C28B C29B 111(4)
H28B C28B C27B 128(4)
C29B C28B C27B 120.3(7)
H29 C29 C30 126(4)
H29 C29 C28 115(4)
C30 C29 C28 119.2(7)
H29A C29A C28A 121(4)
H29A C29A C30A 118(4)
C28A C29A C30A 121.0(7)
H29B C29B C28B 122(4)
H29B C29B C30B 119(4)
C28B C29B C30B 119.3(7)
H30 C30 C29 122(3)
H30 C30 C31 117(3)
C29 C30 C31 121.2(7)
H30A C30A C29A 126(4)
H30A C30A C31A 114(4)
C29A C30A C31A 119.6(7)
H30B C30B C29B 121(4)
H30B C30B C31B 119(4)
C29B C30B C31B 119.8(7)
H31 C31 C26 119(3)
H31 C31 C30 121(4)
C26 C31 C30 119.9(6)
H31A C31A C26A 124(3)
H31A C31A C30A 116(3)
C26A C31A C30A 120.4(7)
H31B C31B C26B 118(4)
H31B C31B C30B 119(4)
C26B C31B C30B 122.2(6)
C37 C32 C33 117.3(6)
C37 C32 P2 120.7(5)
C33 C32 P2 121.9(5)
C33A C32A C37A 117.9(6)
C33A C32A P2A 123.9(5)
C37A C32A P2A 118.2(5)
C33B C32B C37B 117.1(6)
C33B C32B P2B 120.3(5)
C37B C32B P2B 122.4(4)
H33 C33 C34 122(3)
H33 C33 C32 117(3)
C34 C33 C32 120.6(6)
H33A C33A C32A 117(3)
H33A C33A C34A 122(3)
C32A C33A C34A 121.6(6)
H33B C33B C32B 113(3)
H33B C33B C34B 126(3)
C32B C33B C34B 121.1(6)
H34 C34 C33 116(4)
H34 C34 C35 122(4)
C33 C34 C35 121.8(7)
H34A C34A C35A 127(4)
H34A C34A C33A 113(4)
C35A C34A C33A 119.9(7)
H34B C34B C35B 122(4)
H34B C34B C33B 118(4)
C35B C34B C33B 120.1(7)
H35 C35 C36 117(3)
H35 C35 C34 124(3)
C36 C35 C34 118.4(7)
H35A C35A C34A 113(3)
H35A C35A C36A 126(3)
C34A C35A C36A 120.1(7)
H35B C35B C34B 116(4)
H35B C35B C36B 124(4)
C34B C35B C36B 119.8(7)
H36 C36 C35 123(3)
H36 C36 C37 116(3)
C35 C36 C37 120.8(6)
H36A C36A C35A 124(4)
H36A C36A C37A 115(4)
C35A C36A C37A 120.2(7)
H36B C36B C37B 120(3)
H36B C36B C35B 120(3)
C37B C36B C35B 119.8(7)
H37 C37 C32 123(3)
H37 C37 C36 116(3)
C32 C37 C36 121.0(7)
H37A C37A C32A 118(3)
H37A C37A C36A 121(3)
C32A C37A C36A 120.3(6)
H37B C37B C36B 118(4)
H37B C37B C32B 120(4)
C36B C37B C32B 122.1(6)
C43 C38 C39 117.8(5)
C43 C38 P2 118.3(4)
C39 C38 P2 123.8(4)
C39A C38A C43A 118.0(6)
C39A C38A P2A 123.4(6)
C43A C38A P2A 118.6(5)
C39B C38B C43B 117.8(5)
C39B C38B P2B 120.9(4)
C43B C38B P2B 120.9(4)
H39 C39 C40 122(4)
H39 C39 C38 116(4)
C40 C39 C38 121.6(6)
H39A C39A C38A 121(4)
H39A C39A C40A 117(4)
C38A C39A C40A 121.3(7)
H39B C39B C40B 120(3)
H39B C39B C38B 120(3)
C40B C39B C38B 120.5(6)
H40 C40 C41 118(3)
H40 C40 C39 122(3)
C41 C40 C39 119.5(6)
H40A C40A C41A 117(3)
H40A C40A C39A 122(3)
C41A C40A C39A 120.2(8)
H40B C40B C41B 121(3)
H40B C40B C39B 119(3)
C41B C40B C39B 120.7(6)
H41 C41 C40 121(3)
H41 C41 C42 119(3)
C40 C41 C42 120.6(6)
H41A C41A C40A 116(4)
H41A C41A C42A 125(4)
C40A C41A C42A 119.3(8)
H41B C41B C40B 113(3)
H41B C41B C42B 127(3)
C40B C41B C42B 120.1(6)
H42 C42 C41 121(3)
H42 C42 C43 119(3)
C41 C42 C43 119.4(6)
H42A C42A C43A 119(4)
H42A C42A C41A 121(4)
C43A C42A C41A 120.3(8)
H42B C42B C41B 121(3)
H42B C42B C43B 119(3)
C41B C42B C43B 119.8(6)
H43 C43 C38 119(3)
H43 C43 C42 120(3)
C38 C43 C42 121.1(6)
H43A C43A C42A 123(4)
H43A C43A C38A 116(3)
C42A C43A C38A 120.8(7)
H43B C43B C42B 121(3)
H43B C43B C38B 118(3)
C42B C43B C38B 121.1(6)
C20 P1 C8 105.3(3)
C20 P1 C14 108.1(3)
C8 P1 C14 100.8(3)
C20 P1 Ru1 84.55(18)
C8 P1 Ru1 121.90(18)
C14 P1 Ru1 130.83(19)
C25A P1A C14A 112.7(3)
C25A P1A C8A 103.8(3)
C14A P1A C8A 100.1(3)
C25A P1A Ru1A 84.9(2)
C14A P1A Ru1A 135.1(2)
C8A P1A Ru1A 115.88(18)
C25B P1B C14B 108.6(3)
C25B P1B C8B 104.5(3)
C14B P1B C8B 100.2(2)
C25B P1B Ru1B 84.76(18)
C14B P1B Ru1B 130.94(18)
C8B P1B Ru1B 122.45(18)
C38 P2 C26 102.8(3)
C38 P2 C32 100.9(3)
C26 P2 C32 100.2(3)
C38 P2 Ru1 111.36(19)
C26 P2 Ru1 119.70(19)
C32 P2 Ru1 119.1(2)
C26A P2A C38A 102.4(3)
C26A P2A C32A 102.0(3)
C38A P2A C32A 99.2(3)
C26A P2A Ru1A 115.78(19)
C38A P2A Ru1A 116.1(2)
C32A P2A Ru1A 118.67(19)
C38B P2B C26B 102.5(3)
C38B P2B C32B 104.1(3)
C26B P2B C32B 97.8(3)
C38B P2B Ru1B 108.69(19)
C26B P2B Ru1B 123.4(2)
C32B P2B Ru1B 117.93(19)
C25 Ru1 C1 91.4(2)
C25 Ru1 C3 113.4(2)
C1 Ru1 C3 67.8(3)
C25 Ru1 C4 148.6(2)
C1 Ru1 C4 86.9(2)
C3 Ru1 C4 38.0(2)
C25 Ru1 C2 90.0(2)
C1 Ru1 C2 37.0(2)
C3 Ru1 C2 36.9(2)
C4 Ru1 C2 70.2(2)
C25 Ru1 P2 91.37(16)
C1 Ru1 P2 100.1(2)
C3 Ru1 P2 151.91(17)
C4 Ru1 P2 119.79(17)
C2 Ru1 P2 137.11(17)
C25 Ru1 C5 169.7(2)
C1 Ru1 C5 78.9(2)
C3 Ru1 C5 66.1(2)
C4 Ru1 C5 35.3(2)
C2 Ru1 C5 84.2(2)
P2 Ru1 C5 87.15(18)
C25 Ru1 P1 67.41(15)
C1 Ru1 P1 149.41(19)
C3 Ru1 P1 99.64(17)
C4 Ru1 P1 99.83(16)
C2 Ru1 P1 117.77(16)
P2 Ru1 P1 102.12(6)
C5 Ru1 P1 122.86(17)
C20A Ru1A C1A 94.0(3)
C20A Ru1A C2A 91.0(2)
C1A Ru1A C2A 37.7(2)
C20A Ru1A C3A 113.7(2)
C1A Ru1A C3A 67.7(3)
C2A Ru1A C3A 36.7(2)
C20A Ru1A C4A 148.2(2)
C1A Ru1A C4A 85.6(3)
C2A Ru1A C4A 69.5(3)
C3A Ru1A C4A 37.5(2)
C20A Ru1A C5A 172.0(3)
C1A Ru1A C5A 78.7(3)
C2A Ru1A C5A 85.1(2)
C3A Ru1A C5A 66.6(2)
C4A Ru1A C5A 35.4(2)
C20A Ru1A P2A 84.81(15)
C1A Ru1A P2A 103.1(2)
C2A Ru1A P2A 140.28(19)
C3A Ru1A P2A 159.16(17)
C4A Ru1A P2A 126.34(18)
C5A Ru1A P2A 93.74(18)
C20A Ru1A P1A 67.07(17)
C1A Ru1A P1A 150.8(2)
C2A Ru1A P1A 117.40(17)
C3A Ru1A P1A 98.84(17)
C4A Ru1A P1A 99.06(17)
C5A Ru1A P1A 120.9(2)
P2A Ru1A P1A 97.20(5)
C20B Ru1B C5B 92.6(2)
C20B Ru1B C3B 114.8(2)
C5B Ru1B C3B 68.4(3)
C20B Ru1B C4B 92.2(2)
C5B Ru1B C4B 37.7(2)
C3B Ru1B C4B 36.5(2)
C20B Ru1B C2B 149.3(2)
C5B Ru1B C2B 87.2(3)
C3B Ru1B C2B 37.6(2)
C4B Ru1B C2B 69.3(2)
C20B Ru1B P2B 90.05(16)
C5B Ru1B P2B 97.0(2)
C3B Ru1B P2B 150.91(17)
C4B Ru1B P2B 134.71(18)
C2B Ru1B P2B 120.48(19)
C20B Ru1B C1B 171.4(2)
C5B Ru1B C1B 80.0(3)
C3B Ru1B C1B 66.6(2)
C4B Ru1B C1B 84.7(2)
C2B Ru1B C1B 35.6(2)
P2B Ru1B C1B 86.60(19)
C20B Ru1B P1B 66.98(16)
C5B Ru1B P1B 149.9(2)
C3B Ru1B P1B 99.22(16)
C4B Ru1B P1B 117.78(17)
C2B Ru1B P1B 99.35(16)
P2B Ru1B P1B 104.58(6)
C1B Ru1B P1B 121.50(17)
C196 C191 C192 119.8(9)
C196 C191 D1 124(6)
C192 C191 D1 115(6)
C193 C192 C191 118.7(9)
C193 C192 D2 126(5)
C191 C192 D2 115(5)
C194 C193 C192 120.6(8)
C194 C193 D3 120(4)
C192 C193 D3 119(4)
C193 C194 C195 119.8(8)
C193 C194 D4 123(4)
C195 C194 D4 117(4)
C194 C195 C196 120.9(9)
C194 C195 D5 118(3)
C196 C195 D5 122(3)
C191 C196 C195 120.1(9)
C191 C196 D6 117(4)
C195 C196 D6 123(4)

loop_
_geom_bond_atom_site_label_1
_geom_bond_atom_site_label_2
_geom_bond_distance
C1 H1A 0.86(5)
C1 H1B 0.93(5)
C1 C2 1.405(8)
C1 Ru1 2.190(6)
C1A H1A2 0.95(5)
C1A H1A1 1.00(5)
C1A C2A 1.427(9)
C1A Ru1A 2.192(7)
C1B H1B2 0.85(5)
C1B H1B1 1.00(5)
C1B C2B 1.387(8)
C1B Ru1B 2.307(6)
C2 C3 1.403(8)
C2 C6 1.499(9)
C2 Ru1 2.231(6)
C2A C3A 1.398(9)
C2A C6A 1.490(10)
C2A Ru1A 2.224(6)
C2B C3B 1.429(8)
C2B C6B 1.521(9)
C2B Ru1B 2.228(6)
C3 H3 0.85(5)
C3 C4 1.440(8)
C3 Ru1 2.205(6)
C3A H3A 0.96(5)
C3A C4A 1.432(9)
C3A Ru1A 2.222(6)
C3B H3B 1.00(5)
C3B C4B 1.386(8)
C3B Ru1B 2.208(6)
C4 C5 1.378(8)
C4 C7 1.517(8)
C4 Ru1 2.221(5)
C4A C5A 1.382(9)
C4A C7A 1.521(10)
C4A Ru1A 2.235(6)
C4B C5B 1.418(9)
C4B C7B 1.500(9)
C4B Ru1B 2.219(6)
C5 H5B 0.93(5)
C5 H5A 0.97(5)
C5 Ru1 2.311(6)
C5A H5BC 0.89(5)
C5A H5AC 0.94(5)
C5A Ru1A 2.306(7)
C5B H5B2 0.87(5)
C5B H5B1 0.95(5)
C5B Ru1B 2.169(6)
C6 H6C 0.89(5)
C6 H6B 0.96(5)
C6 H6A 0.96(5)
C6A H6A3 0.88(5)
C6A H6A1 0.91(6)
C6A H6A2 1.05(5)
C6B H6B2 0.88(5)
C6B H6B1 0.99(5)
C6B H6B3 1.05(6)
C7 H7B 0.94(5)
C7 H7C 0.98(6)
C7 H7A 0.98(5)
C7A H7A1 0.85(5)
C7A H7A3 0.89(5)
C7A H7A2 1.09(5)
C7B H7B3 0.95(5)
C7B H7B2 1.03(5)
C7B H7B1 1.02(5)
C8 C9 1.393(7)
C8 C13 1.398(8)
C8 P1 1.828(6)
C8A C13A 1.385(8)
C8A C9A 1.385(8)
C8A P1A 1.838(5)
C8B C13B 1.386(8)
C8B C9B 1.391(7)
C8B P1B 1.841(6)
C9 H9 1.02(5)
C9 C10 1.385(8)
C9A H9A 1.03(5)
C9A C10A 1.382(8)
C9B H9B 0.93(5)
C9B C10B 1.378(8)
C10 H10 0.91(5)
C10 C11 1.383(9)
C10A H10A 0.93(5)
C10A C11A 1.367(9)
C10B H10B 0.87(5)
C10B C11B 1.381(9)
C11 H11 0.89(5)
C11 C12 1.374(8)
C11A H11A 0.84(5)
C11A C12A 1.360(9)
C11B H11B 0.93(5)
C11B C12B 1.368(8)
C12 H12 0.88(5)
C12 C13 1.385(8)
C12A H12A 0.97(5)
C12A C13A 1.398(8)
C12B H12B 0.92(5)
C12B C13B 1.393(8)
C13 H13 0.89(5)
C13A H13A 0.90(5)
C13B H13B 0.94(5)
C14 C15 1.386(7)
C14 C19 1.404(8)
C14 P1 1.844(6)
C14A C19A 1.359(9)
C14A C15A 1.383(9)
C14A P1A 1.831(6)
C14B C15B 1.385(7)
C14B C19B 1.388(7)
C14B P1B 1.839(6)
C15 H15 1.01(5)
C15 C16 1.370(8)
C15A H15A 0.81(6)
C15A C16A 1.373(10)
C15B H15B 0.89(5)
C15B C16B 1.371(8)
C16 H16 0.90(5)
C16 C17 1.374(8)
C16A H16A 0.97(5)
C16A C17A 1.338(11)
C16B H16B 0.93(5)
C16B C17B 1.367(8)
C17 H17 1.02(5)
C17 C18 1.373(8)
C17A H17A 0.93(5)
C17A C18A 1.363(10)
C17B H17B 0.85(5)
C17B C18B 1.377(9)
C18 H18 1.02(5)
C18 C19 1.362(8)
C18A H18A 0.89(5)
C18A C19A 1.388(10)
C18B H18B 0.89(5)
C18B C19B 1.390(8)
C19 H19 0.86(5)
C19A H19A 0.93(5)
C19B H19B 0.94(5)
C20 C21 1.388(7)
C20 C25 1.417(7)
C20 P1 1.810(5)
C20A C25A 1.407(7)
C20A C21A 1.408(8)
C20A Ru1A 2.067(6)
C20B C25B 1.402(7)
C20B C21B 1.416(8)
C20B Ru1B 2.060(6)
C21 H21 1.04(5)
C21 C22 1.367(8)
C21A H21A 1.03(5)
C21A C22A 1.376(9)
C21B H21B 0.87(5)
C21B C22B 1.380(8)
C22 H22 0.85(5)
C22 C23 1.381(8)
C22A H22A 0.86(5)
C22A C23A 1.396(9)
C22B H22B 0.89(5)
C22B C23B 1.383(8)
C23 H23 0.90(5)
C23 C24 1.379(8)
C23A H23A 0.94(5)
C23A C24A 1.375(9)
C23B H23B 0.90(5)
C23B C24B 1.398(8)
C24 H24 0.92(5)
C24 C25 1.384(7)
C24A H24A 0.85(5)
C24A C25A 1.391(8)
C24B H24B 0.94(5)
C24B C25B 1.379(7)
C25 Ru1 2.078(5)
C25A P1A 1.799(6)
C25B P1B 1.816(5)
C26 C27 1.367(8)
C26 C31 1.372(8)
C26 P2 1.844(6)
C26A C31A 1.382(8)
C26A C27A 1.390(9)
C26A P2A 1.843(6)
C26B C31B 1.363(8)
C26B C27B 1.387(8)
C26B P2B 1.839(6)
C27 H27 0.86(5)
C27 C28 1.378(9)
C27A H27A 0.81(5)
C27A C28A 1.373(9)
C27B H27B 0.72(5)
C27B C28B 1.363(9)
C28 H28 0.84(5)
C28 C29 1.357(10)
C28A H28A 1.00(5)
C28A C29A 1.359(10)
C28B H28B 0.87(5)
C28B C29B 1.359(9)
C29 H29 0.88(5)
C29 C30 1.357(10)
C29A H29A 0.89(5)
C29A C30A 1.363(10)
C29B H29B 0.85(5)
C29B C30B 1.362(9)
C30 H30 0.90(5)
C30 C31 1.386(9)
C30A H30A 0.88(5)
C30A C31A 1.392(9)
C30B H30B 0.84(5)
C30B C31B 1.383(9)
C31 H31 0.90(5)
C31A H31A 0.93(5)
C31B H31B 0.78(5)
C32 C37 1.383(8)
C32 C33 1.405(8)
C32 P2 1.845(6)
C32A C33A 1.366(8)
C32A C37A 1.387(8)
C32A P2A 1.850(6)
C32B C33B 1.379(8)
C32B C37B 1.388(8)
C32B P2B 1.843(6)
C33 H33 0.92(5)
C33 C34 1.351(8)
C33A H33A 0.96(5)
C33A C34A 1.381(9)
C33B H33B 0.90(5)
C33B C34B 1.392(9)
C34 H34 0.85(5)
C34 C35 1.377(9)
C34A H34A 0.89(5)
C34A C35A 1.356(9)
C34B H34B 0.90(5)
C34B C35B 1.364(9)
C35 H35 0.94(5)
C35 C36 1.365(9)
C35A H35A 0.89(5)
C35A C36A 1.358(9)
C35B H35B 0.90(5)
C35B C36B 1.372(9)
C36 H36 0.93(5)
C36 C37 1.383(8)
C36A H36A 0.86(5)
C36A C37A 1.389(9)
C36B H36B 0.93(5)
C36B C37B 1.370(9)
C37 H37 0.92(5)
C37A H37A 0.99(5)
C37B H37B 0.82(5)
C38 C43 1.379(8)
C38 C39 1.386(7)
C38 P2 1.840(5)
C38A C39A 1.380(8)
C38A C43A 1.396(9)
C38A P2A 1.849(6)
C38B C39B 1.389(7)
C38B C43B 1.400(7)
C38B P2B 1.831(5)
C39 H39 0.86(5)
C39 C40 1.383(8)
C39A H39A 0.91(5)
C39A C40A 1.388(10)
C39B H39B 0.91(5)
C39B C40B 1.384(8)
C40 H40 0.89(5)
C40 C41 1.368(8)
C40A H40A 0.99(5)
C40A C41A 1.372(11)
C40B H40B 0.89(5)
C40B C41B 1.363(9)
C41 H41 0.90(5)
C41 C42 1.373(8)
C41A H41A 0.85(5)
C41A C42A 1.389(10)
C41B H41B 0.88(5)
C41B C42B 1.375(8)
C42 H42 1.05(5)
C42 C43 1.397(8)
C42A H42A 0.88(5)
C42A C43A 1.378(9)
C42B H42B 1.03(5)
C42B C43B 1.378(8)
C43 H43 0.89(5)
C43A H43A 0.93(5)
C43B H43B 0.98(5)
P1 Ru1 2.3792(15)
P1A Ru1A 2.3666(16)
P1B Ru1B 2.3698(15)
P2 Ru1 2.2985(16)
P2A Ru1A 2.3340(16)
P2B Ru1B 2.3000(17)
C191 C196 1.345(12)
C191 C192 1.406(12)
C191 D1 0.98(2)
C192 C193 1.374(11)
C192 D2 0.96(2)
C193 C194 1.355(11)
C193 D3 0.97(2)
C194 C195 1.360(10)
C194 D4 0.97(2)
C195 C196 1.365(10)
C195 D5 0.98(2)
C196 D6 0.96(2)

loop_
_geom_torsion_atom_site_label_1
_geom_torsion_atom_site_label_2
_geom_torsion_atom_site_label_3
_geom_torsion_atom_site_label_4
_geom_torsion
H1A C1 C2 C3 -53(4)
H1B C1 C2 C3 168(3)
Ru1 C1 C2 C3 50.0(5)
H1A C1 C2 C6 136(4)
H1B C1 C2 C6 -4(3)
Ru1 C1 C2 C6 -121.5(5)
H1A C1 C2 Ru1 -103(4)
H1B C1 C2 Ru1 118(3)
H1A2 C1A C2A C3A 57(4)
H1A1 C1A C2A C3A -168(3)
Ru1A C1A C2A C3A -52.4(5)
H1A2 C1A C2A C6A -127(4)
H1A1 C1A C2A C6A 8(3)
Ru1A C1A C2A C6A 123.3(6)
H1A2 C1A C2A Ru1A 110(4)
H1A1 C1A C2A Ru1A -115(3)
H1B2 C1B C2B C3B 32(4)
H1B1 C1B C2B C3B -175(3)
Ru1B C1B C2B C3B -54.1(5)
H1B2 C1B C2B C6B -153(4)
H1B1 C1B C2B C6B 0(3)
Ru1B C1B C2B C6B 121.1(5)
H1B2 C1B C2B Ru1B 86(4)
H1B1 C1B C2B Ru1B -121(3)
C1 C2 C3 H3 -178(4)
C6 C2 C3 H3 -7(4)
Ru1 C2 C3 H3 -129(4)
C1 C2 C3 C4 -1.8(10)
C6 C2 C3 C4 169.9(6)
Ru1 C2 C3 C4 47.9(6)
C1 C2 C3 Ru1 -49.8(5)
C6 C2 C3 Ru1 121.9(5)
C1A C2A C3A H3A 175(3)
C6A C2A C3A H3A -1(3)
Ru1A C2A C3A H3A 123(3)
C1A C2A C3A C4A 3.8(10)
C6A C2A C3A C4A -172.0(6)
Ru1A C2A C3A C4A -47.8(6)
C1A C2A C3A Ru1A 51.6(5)
C6A C2A C3A Ru1A -124.1(5)
C1B C2B C3B H3B -173(3)
C6B C2B C3B H3B 12(3)
Ru1B C2B C3B H3B 130(3)
C1B C2B C3B C4B 7.6(10)
C6B C2B C3B C4B -167.5(6)
Ru1B C2B C3B C4B -48.6(6)
C1B C2B C3B Ru1B 56.2(5)
C6B C2B C3B Ru1B -118.9(5)
H3 C3 C4 C5 -174(4)
C2 C3 C4 C5 10.0(10)
Ru1 C3 C4 C5 58.3(5)
H3 C3 C4 C7 9(4)
C2 C3 C4 C7 -167.2(6)
Ru1 C3 C4 C7 -118.9(5)
H3 C3 C4 Ru1 128(4)
C2 C3 C4 Ru1 -48.3(6)
H3A C3A C4A C5A -178(3)
C2A C3A C4A C5A -7.8(10)
Ru1A C3A C4A C5A -55.7(6)
H3A C3A C4A C7A -3(3)
C2A C3A C4A C7A 167.4(6)
Ru1A C3A C4A C7A 119.5(5)
H3A C3A C4A Ru1A -123(3)
C2A C3A C4A Ru1A 47.8(6)
H3B C3B C4B C5B -179(3)
C2B C3B C4B C5B 0.0(10)
Ru1B C3B C4B C5B -48.5(5)
H3B C3B C4B C7B -8(3)
C2B C3B C4B C7B 171.0(6)
Ru1B C3B C4B C7B 122.5(5)
H3B C3B C4B Ru1B -130(3)
C2B C3B C4B Ru1B 48.5(6)
C3 C4 C5 H5B 34(4)
C7 C4 C5 H5B -149(4)
Ru1 C4 C5 H5B 89(4)
C3 C4 C5 H5A -176(4)
C7 C4 C5 H5A 1(4)
Ru1 C4 C5 H5A -120(4)
C3 C4 C5 Ru1 -55.7(5)
C7 C4 C5 Ru1 121.4(5)
C3A C4A C5A H5BC -38(4)
C7A C4A C5A H5BC 146(4)
Ru1A C4A C5A H5BC -92(4)
C3A C4A C5A H5AC 168(4)
C7A C4A C5A H5AC -7(4)
Ru1A C4A C5A H5AC 114(4)
C3A C4A C5A Ru1A 53.8(5)
C7A C4A C5A Ru1A -121.3(6)
C3B C4B C5B H5B2 167(4)
C7B C4B C5B H5B2 -4(4)
Ru1B C4B C5B H5B2 117(4)
C3B C4B C5B H5B1 -49(4)
C7B C4B C5B H5B1 140(4)
Ru1B C4B C5B H5B1 -98(4)
C3B C4B C5B Ru1B 49.4(5)
C7B C4B C5B Ru1B -121.6(5)
C3 C2 C6 H6C -13(4)
C1 C2 C6 H6C 159(4)
Ru1 C2 C6 H6C 73(4)
C3 C2 C6 H6B 102(4)
C1 C2 C6 H6B -86(4)
Ru1 C2 C6 H6B -172(3)
C3 C2 C6 H6A -145(3)
C1 C2 C6 H6A 27(4)
Ru1 C2 C6 H6A -59(4)
C3A C2A C6A H6A3 -117(4)
C1A C2A C6A H6A3 67(4)
Ru1A C2A C6A H6A3 155(4)
C3A C2A C6A H6A1 139(4)
C1A C2A C6A H6A1 -37(4)
Ru1A C2A C6A H6A1 51(4)
C3A C2A C6A H6A2 9(3)
C1A C2A C6A H6A2 -167(3)
Ru1A C2A C6A H6A2 -79(3)
C1B C2B C6B H6B2 97(4)
C3B C2B C6B H6B2 -88(4)
Ru1B C2B C6B H6B2 -173(4)
C1B C2B C6B H6B1 -145(4)
C3B C2B C6B H6B1 30(4)
Ru1B C2B C6B H6B1 -55(4)
C1B C2B C6B H6B3 -25(3)
C3B C2B C6B H6B3 150(3)
Ru1B C2B C6B H6B3 65(3)
C5 C4 C7 H7B 95(4)
C3 C4 C7 H7B -88(4)
Ru1 C4 C7 H7B -172(4)
C5 C4 C7 H7C -25(3)
C3 C4 C7 H7C 153(3)
Ru1 C4 C7 H7C 68(3)
C5 C4 C7 H7A -151(3)
C3 C4 C7 H7A 27(4)
Ru1 C4 C7 H7A -58(4)
C5A C4A C7A H7A1 148(4)
C3A C4A C7A H7A1 -27(4)
Ru1A C4A C7A H7A1 57(4)
C5A C4A C7A H7A3 -94(4)
C3A C4A C7A H7A3 90(4)
Ru1A C4A C7A H7A3 174(4)
C5A C4A C7A H7A2 30(3)
C3A C4A C7A H7A2 -146(3)
Ru1A C4A C7A H7A2 -62(3)
C3B C4B C7B H7B3 -24(4)
C5B C4B C7B H7B3 148(4)
Ru1B C4B C7B H7B3 63(4)
C3B C4B C7B H7B2 107(3)
C5B C4B C7B H7B2 -82(3)
Ru1B C4B C7B H7B2 -166(3)
C3B C4B C7B H7B1 -139(3)
C5B C4B C7B H7B1 32(3)
Ru1B C4B C7B H7B1 -53(3)
C13 C8 C9 H9 176(3)
P1 C8 C9 H9 -5(3)
C13 C8 C9 C10 0.7(8)
P1 C8 C9 C10 179.3(5)
C13A C8A C9A H9A 177(3)
P1A C8A C9A H9A -6(3)
C13A C8A C9A C10A 0.5(9)
P1A C8A C9A C10A 177.6(5)
C13B C8B C9B H9B -180(4)
P1B C8B C9B H9B 2(4)
C13B C8B C9B C10B -0.1(8)
P1B C8B C9B C10B -178.3(4)
H9 C9 C10 H10 4(5)
C8 C9 C10 H10 179(4)
H9 C9 C10 C11 -175(3)
C8 C9 C10 C11 0.8(9)
H9A C9A C10A H10A -3(5)
C8A C9A C10A H10A 174(4)
H9A C9A C10A C11A -179(3)
C8A C9A C10A C11A -2.1(9)
H9B C9B C10B H10B -3(6)
C8B C9B C10B H10B 177(4)
H9B C9B C10B C11B -178(4)
C8B C9B C10B C11B 2.4(9)
H10 C10 C11 H11 5(5)
C9 C10 C11 H11 -176(4)
H10 C10 C11 C12 -179(4)
C9 C10 C11 C12 -0.4(9)
H10A C10A C11A H11A 6(6)
C9A C10A C11A H11A -178(5)
H10A C10A C11A C12A -172(4)
C9A C10A C11A C12A 3.3(10)
H10B C10B C11B H11B 4(5)
C9B C10B C11B H11B 179(4)
H10B C10B C11B C12B -178(4)
C9B C10B C11B C12B -2.8(9)
H11 C11 C12 H12 -4(6)
C10 C11 C12 H12 -179(4)
H11 C11 C12 C13 174(4)
C10 C11 C12 C13 -1.3(9)
H11A C11A C12A H12A 6(6)
C10A C11A C12A H12A -175(4)
H11A C11A C12A C13A 178(4)
C10A C11A C12A C13A -3.0(10)
H11B C11B C12B H12B 1(6)
C10B C11B C12B H12B -177(4)
H11B C11B C12B C13B 179(4)
C10B C11B C12B C13B 0.8(9)
H12 C12 C13 H13 -1(6)
C11 C12 C13 H13 -179(4)
H12 C12 C13 C8 -179(4)
C11 C12 C13 C8 2.8(9)
C9 C8 C13 H13 180(4)
P1 C8 C13 H13 1(4)
C9 C8 C13 C12 -2.5(8)
P1 C8 C13 C12 178.8(4)
C9A C8A C13A H13A 176(4)
P1A C8A C13A H13A 0(4)
C9A C8A C13A C12A -0.2(9)
P1A C8A C13A C12A -177.0(4)
H12A C12A C13A H13A -2(5)
C11A C12A C13A H13A -175(4)
H12A C12A C13A C8A 175(3)
C11A C12A C13A C8A 1.4(9)
C9B C8B C13B H13B 176(3)
P1B C8B C13B H13B -6(4)
C9B C8B C13B C12B -1.8(8)
P1B C8B C13B C12B 176.5(5)
H12B C12B C13B H13B 2(5)
C11B C12B C13B H13B -176(3)
H12B C12B C13B C8B 180(4)
C11B C12B C13B C8B 1.5(9)
C19 C14 C15 H15 -177(3)
P1 C14 C15 H15 6(3)
C19 C14 C15 C16 1.0(8)
P1 C14 C15 C16 -176.4(5)
C19A C14A C15A H15A 163(5)
P1A C14A C15A H15A -19(5)
C19A C14A C15A C16A 1.9(11)
P1A C14A C15A C16A -179.9(6)
C19B C14B C15B H15B -175(4)
P1B C14B C15B H15B 3(4)
C19B C14B C15B C16B 0.5(9)
P1B C14B C15B C16B 178.9(5)
H15 C15 C16 H16 -6(5)
C14 C15 C16 H16 177(4)
H15 C15 C16 C17 177(3)
C14 C15 C16 C17 -0.7(9)
H15A C15A C16A H16A 15(7)
C14A C15A C16A H16A 174(4)
H15A C15A C16A C17A -161(5)
C14A C15A C16A C17A -1.6(13)
H15B C15B C16B H16B -2(5)
C14B C15B C16B H16B -178(4)
H15B C15B C16B C17B 175(4)
C14B C15B C16B C17B -1.3(10)
H16 C16 C17 H17 3(5)
C15 C16 C17 H17 -180(3)
H16 C16 C17 C18 -177(4)
C15 C16 C17 C18 0.7(10)
H16A C16A C17A H17A 7(6)
C15A C16A C17A H17A -178(4)
H16A C16A C17A C18A -176(3)
C15A C16A C17A C18A -0.4(13)
H16B C16B C17B H17B -5(6)
C15B C16B C17B H17B 179(4)
H16B C16B C17B C18B 178(4)
C15B C16B C17B C18B 1.8(10)
H17 C17 C18 H18 2(5)
C16 C17 C18 H18 -178(3)
H17 C17 C18 C19 180(3)
C16 C17 C18 C19 -1.1(9)
H17A C17A C18A H18A -2(6)
C16A C17A C18A H18A -180(4)
H17A C17A C18A C19A 180(3)
C16A C17A C18A C19A 1.9(11)
H17B C17B C18B H18B 9(6)
C16B C17B C18B H18B -174(4)
H17B C17B C18B C19B -179(4)
C16B C17B C18B C19B -1.6(10)
H18 C18 C19 H19 -10(5)
C17 C18 C19 H19 173(4)
H18 C18 C19 C14 179(3)
C17 C18 C19 C14 1.5(10)
C15 C14 C19 H19 -173(4)
P1 C14 C19 H19 4(4)
C15 C14 C19 C18 -1.4(9)
P1 C14 C19 C18 175.9(5)
C15A C14A C19A H19A 175(4)
P1A C14A C19A H19A -3(4)
C15A C14A C19A C18A -0.4(10)
P1A C14A C19A C18A -178.6(5)
H18A C18A C19A H19A 5(6)
C17A C18A C19A H19A -177(4)
H18A C18A C19A C14A -180(4)
C17A C18A C19A C14A -1.5(11)
C15B C14B C19B H19B 179(4)
P1B C14B C19B H19B 1(4)
C15B C14B C19B C18B -0.3(8)
P1B C14B C19B C18B -178.7(5)
H18B C18B C19B H19B -6(6)
C17B C18B C19B H19B -179(4)
H18B C18B C19B C14B 174(4)
C17B C18B C19B C14B 0.8(9)
C25 C20 C21 H21 -177(3)
P1 C20 C21 H21 1(3)
C25 C20 C21 C22 3.3(9)
P1 C20 C21 C22 -178.7(5)
C25A C20A C21A H21A 179(3)
Ru1A C20A C21A H21A -1(3)
C25A C20A C21A C22A 1.3(8)
Ru1A C20A C21A C22A -178.4(5)
C25B C20B C21B H21B -179(4)
Ru1B C20B C21B H21B -1(4)
C25B C20B C21B C22B -1.2(9)
Ru1B C20B C21B C22B 176.4(5)
H21 C21 C22 H22 2(6)
C20 C21 C22 H22 -178(5)
H21 C21 C22 C23 179(3)
C20 C21 C22 C23 -1.1(10)
H21A C21A C22A H22A 6(6)
C20A C21A C22A H22A -177(5)
H21A C21A C22A C23A -180(3)
C20A C21A C22A C23A -2.3(10)
H21B C21B C22B H22B 4(6)
C20B C21B C22B H22B -174(4)
H21B C21B C22B C23B -178(4)
C20B C21B C22B C23B 4.8(10)
H22 C22 C23 H23 5(6)
C21 C22 C23 H23 -172(4)
H22 C22 C23 C24 176(5)
C21 C22 C23 C24 -1.3(11)
H22A C22A C23A H23A -1(6)
C21A C22A C23A H23A -176(4)
H22A C22A C23A C24A 176(4)
C21A C22A C23A C24A 0.5(10)
H22B C22B C23B H23B -1(6)
C21B C22B C23B H23B -179(4)
H22B C22B C23B C24B 174(4)
C21B C22B C23B C24B -4.4(10)
H23 C23 C24 H24 -11(6)
C22 C23 C24 H24 178(4)
H23 C23 C24 C25 173(4)
C22 C23 C24 C25 1.6(10)
H23A C23A C24A H24A -1(6)
C22A C23A C24A H24A -177(4)
H23A C23A C24A C25A 178(4)
C22A C23A C24A C25A 2.1(9)
H23B C23B C24B H24B -6(6)
C22B C23B C24B H24B 179(4)
H23B C23B C24B C25B 176(4)
C22B C23B C24B C25B 0.4(9)
H24 C24 C25 C20 -175(4)
C23 C24 C25 C20 0.4(9)
H24 C24 C25 Ru1 9(4)
C23 C24 C25 Ru1 -175.6(5)
C21 C20 C25 C24 -2.9(8)
P1 C20 C25 C24 178.4(4)
C21 C20 C25 Ru1 174.2(5)
P1 C20 C25 Ru1 -4.4(4)
H24A C24A C25A C20A 176(4)
C23A C24A C25A C20A -3.1(9)
H24A C24A C25A P1A 4(4)
C23A C24A C25A P1A -175.4(5)
C21A C20A C25A C24A 1.3(8)
Ru1A C20A C25A C24A -178.9(5)
C21A C20A C25A P1A 176.0(4)
Ru1A C20A C25A P1A -4.2(4)
H24B C24B C25B C20B -175(4)
C23B C24B C25B C20B 3.3(9)
H24B C24B C25B P1B 6(4)
C23B C24B C25B P1B -175.5(5)
C21B C20B C25B C24B -2.9(9)
Ru1B C20B C25B C24B 178.9(5)
C21B C20B C25B P1B 176.3(4)
Ru1B C20B C25B P1B -2.0(4)
C31 C26 C27 H27 180(4)
P2 C26 C27 H27 0(4)
C31 C26 C27 C28 -2.2(10)
P2 C26 C27 C28 177.4(6)
C31A C26A C27A H27A -176(5)
P2A C26A C27A H27A -2(5)
C31A C26A C27A C28A -0.8(10)
P2A C26A C27A C28A 173.3(5)
C31B C26B C27B H27B 174(6)
P2B C26B C27B H27B -2(6)
C31B C26B C27B C28B -1.0(10)
P2B C26B C27B C28B -177.1(6)
H27 C27 C28 H28 4(6)
C26 C27 C28 H28 -173(5)
H27 C27 C28 C29 179(4)
C26 C27 C28 C29 1.5(11)
H27A C27A C28A H28A -2(6)
C26A C27A C28A H28A -177(3)
H27A C27A C28A C29A 175(5)
C26A C27A C28A C29A -0.5(10)
H27B C27B C28B H28B 10(8)
C26B C27B C28B H28B -175(5)
H27B C27B C28B C29B -175(6)
C26B C27B C28B C29B -0.2(11)
H28 C28 C29 H29 -2(6)
C27 C28 C29 H29 -176(4)
H28 C28 C29 C30 175(5)
C27 C28 C29 C30 0.0(11)
H28A C28A C29A H29A -2(5)
C27A C28A C29A H29A -179(4)
H28A C28A C29A C30A 177(4)
C27A C28A C29A C30A -0.1(11)
H28B C28B C29B H29B 1(6)
C27B C28B C29B H29B -175(4)
H28B C28B C29B C30B 176(4)
C27B C28B C29B C30B 0.2(11)
H29 C29 C30 H30 -8(6)
C28 C29 C30 H30 176(4)
H29 C29 C30 C31 175(5)
C28 C29 C30 C31 -0.7(11)
H29A C29A C30A H30A -5(6)
C28A C29A C30A H30A 176(5)
H29A C29A C30A C31A -179(4)
C28A C29A C30A C31A 1.8(11)
H29B C29B C30B H30B -7(7)
C28B C29B C30B H30B 178(5)
H29B C29B C30B C31B 176(4)
C28B C29B C30B C31B 0.9(11)
C27 C26 C31 H31 -173(4)
P2 C26 C31 H31 8(4)
C27 C26 C31 C30 1.5(10)
P2 C26 C31 C30 -178.1(5)
H30 C30 C31 H31 -3(6)
C29 C30 C31 H31 174(4)
H30 C30 C31 C26 -177(4)
C29 C30 C31 C26 0.0(11)
C27A C26A C31A H31A -179(4)
P2A C26A C31A H31A 7(4)
C27A C26A C31A C30A 2.5(9)
P2A C26A C31A C30A -171.6(5)
H30A C30A C31A H31A 3(6)
C29A C30A C31A H31A 178(4)
H30A C30A C31A C26A -178(4)
C29A C30A C31A C26A -3.0(10)
C27B C26B C31B H31B 171(5)
P2B C26B C31B H31B -13(5)
C27B C26B C31B C30B 2.1(10)
P2B C26B C31B C30B 178.0(5)
H30B C30B C31B H31B 12(7)
C29B C30B C31B H31B -171(5)
H30B C30B C31B C26B -179(5)
C29B C30B C31B C26B -2.2(11)
C37 C32 C33 H33 178(3)
P2 C32 C33 H33 -3(4)
C37 C32 C33 C34 -2.8(9)
P2 C32 C33 C34 175.3(5)
C37A C32A C33A H33A -177(4)
P2A C32A C33A H33A 0(4)
C37A C32A C33A C34A 0.7(11)
P2A C32A C33A C34A 177.9(6)
C37B C32B C33B H33B 175(4)
P2B C32B C33B H33B -8(4)
C37B C32B C33B C34B -1.2(9)
P2B C32B C33B C34B 175.1(5)
H33 C33 C34 H34 -1(6)
C32 C33 C34 H34 -180(4)
H33 C33 C34 C35 -179(4)
C32 C33 C34 C35 2.5(10)
H33A C33A C34A H34A 1(6)
C32A C33A C34A H34A -177(4)
H33A C33A C34A C35A 178(4)
C32A C33A C34A C35A 0.0(12)
H33B C33B C34B H34B 5(6)
C32B C33B C34B H34B -179(4)
H33B C33B C34B C35B -175(4)
C32B C33B C34B C35B 1.5(10)
H34 C34 C35 H35 10(6)
C33 C34 C35 H35 -172(4)
H34 C34 C35 C36 -179(5)
C33 C34 C35 C36 -1.5(10)
H34A C34A C35A H35A -7(6)
C33A C34A C35A H35A 177(4)
H34A C34A C35A C36A 175(5)
C33A C34A C35A C36A -0.8(12)
H34B C34B C35B H35B -2(6)
C33B C34B C35B H35B 178(4)
H34B C34B C35B C36B 180(4)
C33B C34B C35B C36B -1.0(11)
H35 C35 C36 H36 -5(5)
C34 C35 C36 H36 -176(4)
H35 C35 C36 C37 172(3)
C34 C35 C36 C37 0.9(10)
H35A C35A C36A H36A 7(7)
C34A C35A C36A H36A -176(5)
H35A C35A C36A C37A -176(4)
C34A C35A C36A C37A 0.8(12)
H35B C35B C36B H36B -2(6)
C34B C35B C36B H36B 176(4)
H35B C35B C36B C37B -178(4)
C34B C35B C36B C37B 0.4(10)
C33 C32 C37 H37 176(4)
P2 C32 C37 H37 -2(4)
C33 C32 C37 C36 2.3(9)
P2 C32 C37 C36 -175.9(5)
H36 C36 C37 H37 1(5)
C35 C36 C37 H37 -176(4)
H36 C36 C37 C32 176(3)
C35 C36 C37 C32 -1.4(10)
C33A C32A C37A H37A 177(3)
P2A C32A C37A H37A 0(4)
C33A C32A C37A C36A -0.8(11)
P2A C32A C37A C36A -178.1(6)
H36A C36A C37A H37A -1(6)
C35A C36A C37A H37A -178(4)
H36A C36A C37A C32A 177(4)
C35A C36A C37A C32A 0.0(12)
H36B C36B C37B H37B 6(6)
C35B C36B C37B H37B -179(4)
H36B C36B C37B C32B -176(4)
C35B C36B C37B C32B -0.2(10)
C33B C32B C37B H37B 179(4)
P2B C32B C37B H37B 3(4)
C33B C32B C37B C36B 0.6(9)
P2B C32B C37B C36B -175.7(5)
C43 C38 C39 H39 178(4)
P2 C38 C39 H39 0(4)
C43 C38 C39 C40 1.4(9)
P2 C38 C39 C40 -177.0(5)
C43A C38A C39A H39A 174(4)
P2A C38A C39A H39A -6(4)
C43A C38A C39A C40A 0.1(9)
P2A C38A C39A C40A -179.5(5)
C43B C38B C39B H39B -176(4)
P2B C38B C39B H39B 11(4)
C43B C38B C39B C40B 0.5(9)
P2B C38B C39B C40B -172.6(5)
H39 C39 C40 H40 -4(6)
C38 C39 C40 H40 172(4)
H39 C39 C40 C41 -179(4)
C38 C39 C40 C41 -2.6(10)
H39A C39A C40A H40A 1(5)
C38A C39A C40A H40A 175(3)
H39A C39A C40A C41A -173(4)
C38A C39A C40A C41A 0.3(10)
H39B C39B C40B H40B -1(6)
C38B C39B C40B H40B -178(4)
H39B C39B C40B C41B 175(4)
C38B C39B C40B C41B -1.6(10)
H40 C40 C41 H41 11(6)
C39 C40 C41 H41 -174(4)
H40 C40 C41 C42 -173(4)
C39 C40 C41 C42 2.4(10)
H40A C40A C41A H41A 6(5)
C39A C40A C41A H41A -179(4)
H40A C40A C41A C42A -176(3)
C39A C40A C41A C42A -1.0(11)
H40B C40B C41B H41B -7(6)
C39B C40B C41B H41B 177(4)
H40B C40B C41B C42B 178(4)
C39B C40B C41B C42B 1.9(11)
H41 C41 C42 H42 -11(5)
C40 C41 C42 H42 173(3)
H41 C41 C42 C43 176(4)
C40 C41 C42 C43 -1.0(10)
H41A C41A C42A H42A -6(6)
C40A C41A C42A H42A 176(4)
H41A C41A C42A C43A 180(5)
C40A C41A C42A C43A 1.2(11)
H41B C41B C42B H42B 9(6)
C40B C41B C42B H42B -177(3)
H41B C41B C42B C43B -176(5)
C40B C41B C42B C43B -1.1(11)
C39 C38 C43 H43 -173(4)
P2 C38 C43 H43 6(4)
C39 C38 C43 C42 0.0(9)
P2 C38 C43 C42 178.6(5)
H42 C42 C43 H43 -2(5)
C41 C42 C43 H43 172(4)
H42 C42 C43 C38 -174(3)
C41 C42 C43 C38 -0.3(10)
H42A C42A C43A H43A -2(6)
C41A C42A C43A H43A 173(4)
H42A C42A C43A C38A -176(4)
C41A C42A C43A C38A -0.8(10)
C39A C38A C43A H43A -174(3)
P2A C38A C43A H43A 6(4)
C39A C38A C43A C42A 0.2(9)
P2A C38A C43A C42A 179.8(5)
H42B C42B C43B H43B -7(5)
C41B C42B C43B H43B 177(4)
H42B C42B C43B C38B 176(3)
C41B C42B C43B C38B 0.0(10)
C39B C38B C43B H43B -177(4)
P2B C38B C43B H43B -4(4)
C39B C38B C43B C42B 0.3(9)
P2B C38B C43B C42B 173.3(5)
C21 C20 P1 C8 -53.0(7)
C25 C20 P1 C8 125.3(4)
C21 C20 P1 C14 54.1(7)
C25 C20 P1 C14 -127.6(4)
C21 C20 P1 Ru1 -174.7(7)
C25 C20 P1 Ru1 3.7(3)
C9 C8 P1 C20 145.7(5)
C13 C8 P1 C20 -35.7(5)
C9 C8 P1 C14 33.4(5)
C13 C8 P1 C14 -148.0(5)
C9 C8 P1 Ru1 -121.2(4)
C13 C8 P1 Ru1 57.4(5)
C15 C14 P1 C20 158.3(4)
C19 C14 P1 C20 -19.0(5)
C15 C14 P1 C8 -91.5(5)
C19 C14 P1 C8 91.2(5)
C15 C14 P1 Ru1 59.7(5)
C19 C14 P1 Ru1 -117.6(5)
C24A C25A P1A C14A -45.8(7)
C20A C25A P1A C14A 140.7(4)
C24A C25A P1A C8A 61.6(7)
C20A C25A P1A C8A -111.9(4)
C24A C25A P1A Ru1A 177.0(6)
C20A C25A P1A Ru1A 3.5(3)
C19A C14A P1A C25A -152.4(5)
C15A C14A P1A C25A 29.5(7)
C19A C14A P1A C8A 97.9(5)
C15A C14A P1A C8A -80.2(6)
C19A C14A P1A Ru1A -46.0(6)
C15A C14A P1A Ru1A 135.9(5)
C13A C8A P1A C25A -144.6(5)
C9A C8A P1A C25A 38.5(5)
C13A C8A P1A C14A -28.0(6)
C9A C8A P1A C14A 155.1(5)
C13A C8A P1A Ru1A 124.4(4)
C9A C8A P1A Ru1A -52.4(5)
C24B C25B P1B C14B 49.0(7)
C20B C25B P1B C14B -129.9(4)
C24B C25B P1B C8B -57.2(7)
C20B C25B P1B C8B 123.8(4)
C24B C25B P1B Ru1B -179.4(7)
C20B C25B P1B Ru1B 1.6(3)
C15B C14B P1B C25B -14.8(5)
C19B C14B P1B C25B 163.5(4)
C15B C14B P1B C8B 94.4(5)
C19B C14B P1B C8B -87.3(5)
C15B C14B P1B Ru1B -114.3(5)
C19B C14B P1B Ru1B 64.0(5)
C13B C8B P1B C25B -33.0(5)
C9B C8B P1B C25B 145.1(5)
C13B C8B P1B C14B -145.4(4)
C9B C8B P1B C14B 32.7(5)
C13B C8B P1B Ru1B 60.0(5)
C9B C8B P1B Ru1B -121.8(4)
C43 C38 P2 C26 65.4(5)
C39 C38 P2 C26 -116.2(5)
C43 C38 P2 C32 168.6(5)
C39 C38 P2 C32 -13.0(6)
C43 C38 P2 Ru1 -64.0(5)
C39 C38 P2 Ru1 114.4(5)
C27 C26 P2 C38 177.7(5)
C31 C26 P2 C38 -2.8(6)
C27 C26 P2 C32 73.9(5)
C31 C26 P2 C32 -106.6(6)
C27 C26 P2 Ru1 -58.3(5)
C31 C26 P2 Ru1 121.3(5)
C37 C32 P2 C38 116.7(5)
C33 C32 P2 C38 -61.4(5)
C37 C32 P2 C26 -138.0(5)
C33 C32 P2 C26 43.9(5)
C37 C32 P2 Ru1 -5.5(5)
C33 C32 P2 Ru1 176.5(4)
C31A C26A P2A C38A -33.5(6)
C27A C26A P2A C38A 152.6(5)
C31A C26A P2A C32A -135.8(5)
C27A C26A P2A C32A 50.3(6)
C31A C26A P2A Ru1A 93.8(5)
C27A C26A P2A Ru1A -80.1(5)
C39A C38A P2A C26A -86.9(5)
C43A C38A P2A C26A 93.5(5)
C39A C38A P2A C32A 17.7(5)
C43A C38A P2A C32A -161.9(5)
C39A C38A P2A Ru1A 146.0(4)
C43A C38A P2A Ru1A -33.6(5)
C33A C32A P2A C26A 14.6(6)
C37A C32A P2A C26A -168.2(5)
C33A C32A P2A C38A -90.2(6)
C37A C32A P2A C38A 86.9(5)
C33A C32A P2A Ru1A 143.2(5)
C37A C32A P2A Ru1A -39.7(6)
C39B C38B P2B C26B -138.1(5)
C43B C38B P2B C26B 49.1(5)
C39B C38B P2B C32B -36.6(6)
C43B C38B P2B C32B 150.6(5)
C39B C38B P2B Ru1B 89.9(5)
C43B C38B P2B Ru1B -82.9(5)
C31B C26B P2B C38B 17.7(6)
C27B C26B P2B C38B -166.5(5)
C31B C26B P2B C32B -88.7(6)
C27B C26B P2B C32B 87.1(5)
C31B C26B P2B Ru1B 140.4(5)
C27B C26B P2B Ru1B -43.9(6)
C33B C32B P2B C38B 130.4(5)
C37B C32B P2B C38B -53.4(5)
C33B C32B P2B C26B -124.6(5)
C37B C32B P2B C26B 51.6(5)
C33B C32B P2B Ru1B 9.9(5)
C37B C32B P2B Ru1B -173.9(4)
C24 C25 Ru1 C1 22.5(7)
C20 C25 Ru1 C1 -153.7(4)
C24 C25 Ru1 C3 88.8(7)
C20 C25 Ru1 C3 -87.4(4)
C24 C25 Ru1 C4 108.9(7)
C20 C25 Ru1 C4 -67.3(6)
C24 C25 Ru1 C2 59.5(6)
C20 C25 Ru1 C2 -116.7(4)
C24 C25 Ru1 P2 -77.6(6)
C20 C25 Ru1 P2 106.2(4)
C24 C25 Ru1 C5 3.9(17)
C20 C25 Ru1 C5 -172.3(12)
C24 C25 Ru1 P1 179.8(7)
C20 C25 Ru1 P1 3.6(3)
H1A C1 Ru1 C25 -157(4)
H1B C1 Ru1 C25 -15(4)
C2 C1 Ru1 C25 88.2(4)
H1A C1 Ru1 C3 88(4)
H1B C1 Ru1 C3 -130(4)
C2 C1 Ru1 C3 -26.6(4)
H1A C1 Ru1 C4 55(4)
H1B C1 Ru1 C4 -164(4)
C2 C1 Ru1 C4 -60.4(4)
H1A C1 Ru1 C2 115(4)
H1B C1 Ru1 C2 -104(4)
H1A C1 Ru1 P2 -65(4)
H1B C1 Ru1 P2 76(4)
C2 C1 Ru1 P2 179.8(3)
H1A C1 Ru1 C5 20(4)
H1B C1 Ru1 C5 161(4)
C2 C1 Ru1 C5 -95.1(4)
H1A C1 Ru1 P1 159(4)
H1B C1 Ru1 P1 -60(4)
C2 C1 Ru1 P1 43.8(6)
H3 C3 Ru1 C25 51(5)
C2 C3 Ru1 C25 -54.7(4)
C4 C3 Ru1 C25 163.1(3)
H3 C3 Ru1 C1 132(5)
C2 C3 Ru1 C1 26.7(3)
C4 C3 Ru1 C1 -115.4(4)
H3 C3 Ru1 C4 -113(5)
C2 C3 Ru1 C4 142.2(5)
H3 C3 Ru1 C2 105(5)
C4 C3 Ru1 C2 -142.2(5)
H3 C3 Ru1 P2 -159(5)
C2 C3 Ru1 P2 95.4(5)
C4 C3 Ru1 P2 -46.7(6)
H3 C3 Ru1 C5 -141(5)
C2 C3 Ru1 C5 114.1(4)
C4 C3 Ru1 C5 -28.1(3)
H3 C3 Ru1 P1 -19(5)
C2 C3 Ru1 P1 -124.2(3)
C4 C3 Ru1 P1 93.7(3)
C5 C4 Ru1 C25 -162.6(4)
C3 C4 Ru1 C25 -30.8(6)
C7 C4 Ru1 C25 80.3(7)
C5 C4 Ru1 C1 -75.0(4)
C3 C4 Ru1 C1 56.9(4)
C7 C4 Ru1 C1 168.0(6)
C5 C4 Ru1 C3 -131.8(5)
C7 C4 Ru1 C3 111.1(7)
C5 C4 Ru1 C2 -108.8(4)
C3 C4 Ru1 C2 23.0(3)
C7 C4 Ru1 C2 134.1(6)
C5 C4 Ru1 P2 24.9(4)
C3 C4 Ru1 P2 156.7(3)
C7 C4 Ru1 P2 -92.2(6)
C3 C4 Ru1 C5 131.8(5)
C7 C4 Ru1 C5 -117.1(7)
C5 C4 Ru1 P1 135.1(4)
C3 C4 Ru1 P1 -93.1(3)
C7 C4 Ru1 P1 18.0(6)
C3 C2 Ru1 C25 131.5(4)
C1 C2 Ru1 C25 -92.3(4)
C6 C2 Ru1 C25 20.2(6)
C3 C2 Ru1 C1 -136.2(5)
C6 C2 Ru1 C1 112.5(7)
C1 C2 Ru1 C3 136.2(5)
C6 C2 Ru1 C3 -111.3(7)
C3 C2 Ru1 C4 -23.6(3)
C1 C2 Ru1 C4 112.6(4)
C6 C2 Ru1 C4 -134.9(6)
C3 C2 Ru1 P2 -136.5(3)
C1 C2 Ru1 P2 -0.2(5)
C6 C2 Ru1 P2 112.3(5)
C3 C2 Ru1 C5 -57.0(4)
C1 C2 Ru1 C5 79.2(4)
C6 C2 Ru1 C5 -168.3(6)
C3 C2 Ru1 P1 67.2(4)
C1 C2 Ru1 P1 -156.6(3)
C6 C2 Ru1 P1 -44.0(6)
C38 P2 Ru1 C25 110.4(2)
C26 P2 Ru1 C25 -9.4(3)
C32 P2 Ru1 C25 -132.7(2)
C38 P2 Ru1 C1 18.8(3)
C26 P2 Ru1 C1 -101.0(3)
C32 P2 Ru1 C1 135.6(3)
C38 P2 Ru1 C3 -42.4(4)
C26 P2 Ru1 C3 -162.2(4)
C32 P2 Ru1 C3 74.4(4)
C38 P2 Ru1 C4 -73.5(3)
C26 P2 Ru1 C4 166.7(3)
C32 P2 Ru1 C4 43.4(3)
C38 P2 Ru1 C2 19.0(3)
C26 P2 Ru1 C2 -100.8(3)
C32 P2 Ru1 C2 135.8(3)
C38 P2 Ru1 C5 -59.3(3)
C26 P2 Ru1 C5 -179.2(3)
C32 P2 Ru1 C5 57.5(3)
C38 P2 Ru1 P1 177.6(2)
C26 P2 Ru1 P1 57.8(2)
C32 P2 Ru1 P1 -65.6(2)
H5B C5 Ru1 C25 -3(4)
H5A C5 Ru1 C25 -122(4)
C4 C5 Ru1 C25 119.5(13)
H5B C5 Ru1 C1 -22(3)
H5A C5 Ru1 C1 -141(4)
C4 C5 Ru1 C1 100.6(4)
H5B C5 Ru1 C3 -92(3)
H5A C5 Ru1 C3 148(4)
C4 C5 Ru1 C3 30.1(4)
H5B C5 Ru1 C4 -122(3)
H5A C5 Ru1 C4 118(4)
H5B C5 Ru1 C2 -59(3)
H5A C5 Ru1 C2 -178(4)
C4 C5 Ru1 C2 63.5(4)
H5B C5 Ru1 P2 79(3)
H5A C5 Ru1 P2 -40(4)
C4 C5 Ru1 P2 -158.5(4)
H5B C5 Ru1 P1 -178(3)
H5A C5 Ru1 P1 62(4)
C4 C5 Ru1 P1 -55.9(4)
C20 P1 Ru1 C25 -2.7(2)
C8 P1 Ru1 C25 -107.3(3)
C14 P1 Ru1 C25 106.5(3)
C20 P1 Ru1 C1 46.6(4)
C8 P1 Ru1 C1 -58.1(4)
C14 P1 Ru1 C1 155.8(4)
C20 P1 Ru1 C3 108.8(3)
C8 P1 Ru1 C3 4.2(3)
C14 P1 Ru1 C3 -142.0(3)
C20 P1 Ru1 C4 147.3(2)
C8 P1 Ru1 C4 42.7(3)
C14 P1 Ru1 C4 -103.4(3)
C20 P1 Ru1 C2 74.7(3)
C8 P1 Ru1 C2 -30.0(3)
C14 P1 Ru1 C2 -176.1(3)
C20 P1 Ru1 P2 -89.08(19)
C8 P1 Ru1 P2 166.3(2)
C14 P1 Ru1 P2 20.2(3)
C20 P1 Ru1 C5 176.4(3)
C8 P1 Ru1 C5 71.8(3)
C14 P1 Ru1 C5 -74.3(3)
C25A C20A Ru1A C1A 160.5(4)
C21A C20A Ru1A C1A -19.7(6)
C25A C20A Ru1A C2A 122.9(4)
C21A C20A Ru1A C2A -57.4(6)
C25A C20A Ru1A C3A 93.2(4)
C21A C20A Ru1A C3A -87.1(6)
C25A C20A Ru1A C4A 72.5(6)
C21A C20A Ru1A C4A -107.8(7)
C25A C20A Ru1A C5A -176.5(15)
C21A C20A Ru1A C5A 3(2)
C25A C20A Ru1A P2A -96.7(4)
C21A C20A Ru1A P2A 83.1(6)
C25A C20A Ru1A P1A 3.4(3)
C21A C20A Ru1A P1A -176.9(6)
H1A2 C1A Ru1A C20A 156(3)
H1A1 C1A Ru1A C20A 27(4)
C2A C1A Ru1A C20A -86.5(4)
H1A2 C1A Ru1A C2A -118(4)
H1A1 C1A Ru1A C2A 114(4)
H1A2 C1A Ru1A C3A -90(3)
H1A1 C1A Ru1A C3A 141(4)
C2A C1A Ru1A C3A 27.5(4)
H1A2 C1A Ru1A C4A -56(3)
H1A1 C1A Ru1A C4A 175(4)
C2A C1A Ru1A C4A 61.6(4)
H1A2 C1A Ru1A C5A -21(3)
H1A1 C1A Ru1A C5A -150(4)
C2A C1A Ru1A C5A 96.6(5)
H1A2 C1A Ru1A P2A 70(3)
H1A1 C1A Ru1A P2A -58(4)
C2A C1A Ru1A P2A -172.1(4)
H1A2 C1A Ru1A P1A -157(3)
H1A1 C1A Ru1A P1A 75(4)
C2A C1A Ru1A P1A -39.2(7)
C3A C2A Ru1A C20A -130.6(4)
C1A C2A Ru1A C20A 95.2(5)
C6A C2A Ru1A C20A -18.8(7)
C3A C2A Ru1A C1A 134.3(6)
C6A C2A Ru1A C1A -114.0(9)
C1A C2A Ru1A C3A -134.3(6)
C6A C2A Ru1A C3A 111.7(8)
C3A C2A Ru1A C4A 23.7(4)
C1A C2A Ru1A C4A -110.6(5)
C6A C2A Ru1A C4A 135.4(7)
C3A C2A Ru1A C5A 56.4(4)
C1A C2A Ru1A C5A -77.9(5)
C6A C2A Ru1A C5A 168.1(7)
C3A C2A Ru1A P2A 146.3(3)
C1A C2A Ru1A P2A 12.1(6)
C6A C2A Ru1A P2A -101.9(7)
C3A C2A Ru1A P1A -66.0(4)
C1A C2A Ru1A P1A 159.7(4)
C6A C2A Ru1A P1A 45.7(8)
H3A C3A Ru1A C20A -50(4)
C2A C3A Ru1A C20A 56.1(4)
C4A C3A Ru1A C20A -162.1(4)
H3A C3A Ru1A C1A -134(4)
C2A C3A Ru1A C1A -28.3(4)
C4A C3A Ru1A C1A 113.5(4)
H3A C3A Ru1A C2A -106(4)
C4A C3A Ru1A C2A 141.8(6)
H3A C3A Ru1A C4A 112(4)
C2A C3A Ru1A C4A -141.8(6)
H3A C3A Ru1A C5A 139(4)
C2A C3A Ru1A C5A -115.3(4)
C4A C3A Ru1A C5A 26.5(4)
H3A C3A Ru1A P2A 159(4)
C2A C3A Ru1A P2A -95.3(7)
C4A C3A Ru1A P2A 46.5(8)
H3A C3A Ru1A P1A 19(4)
C2A C3A Ru1A P1A 124.8(4)
C4A C3A Ru1A P1A -93.4(4)
C5A C4A Ru1A C20A 167.1(5)
C3A C4A Ru1A C20A 32.2(6)
C7A C4A Ru1A C20A -77.5(7)
C5A C4A Ru1A C1A 76.7(5)
C3A C4A Ru1A C1A -58.3(4)
C7A C4A Ru1A C1A -167.9(6)
C5A C4A Ru1A C2A 111.7(5)
C3A C4A Ru1A C2A -23.2(4)
C7A C4A Ru1A C2A -132.9(6)
C5A C4A Ru1A C3A 134.9(6)
C7A C4A Ru1A C3A -109.6(7)
C3A C4A Ru1A C5A -134.9(6)
C7A C4A Ru1A C5A 115.4(8)
C5A C4A Ru1A P2A -26.4(5)
C3A C4A Ru1A P2A -161.3(3)
C7A C4A Ru1A P2A 89.1(6)
C5A C4A Ru1A P1A -132.3(4)
C3A C4A Ru1A P1A 92.7(4)
C7A C4A Ru1A P1A -16.9(6)
H5BC C5A Ru1A C20A -2(4)
H5AC C5A Ru1A C20A 133(4)
C4A C5A Ru1A C20A -121.8(16)
H5BC C5A Ru1A C1A 21(4)
H5AC C5A Ru1A C1A 156(4)
C4A C5A Ru1A C1A -98.4(4)
H5BC C5A Ru1A C2A 59(4)
H5AC C5A Ru1A C2A -167(4)
C4A C5A Ru1A C2A -60.8(4)
H5BC C5A Ru1A C3A 92(4)
H5AC C5A Ru1A C3A -134(4)
C4A C5A Ru1A C3A -28.0(4)
H5BC C5A Ru1A C4A 120(4)
H5AC C5A Ru1A C4A -106(4)
H5BC C5A Ru1A P2A -81(4)
H5AC C5A Ru1A P2A 53(4)
C4A C5A Ru1A P2A 159.0(4)
H5BC C5A Ru1A P1A 178(3)
H5AC C5A Ru1A P1A -47(4)
C4A C5A Ru1A P1A 58.3(4)
C26A P2A Ru1A C20A 37.5(3)
C38A P2A Ru1A C20A 157.6(3)
C32A P2A Ru1A C20A -84.4(3)
C26A P2A Ru1A C1A 130.4(3)
C38A P2A Ru1A C1A -109.5(3)
C32A P2A Ru1A C1A 8.5(3)
C26A P2A Ru1A C2A 122.8(4)
C38A P2A Ru1A C2A -117.1(4)
C32A P2A Ru1A C2A 1.0(4)
C26A P2A Ru1A C3A -168.7(6)
C38A P2A Ru1A C3A -48.6(6)
C32A P2A Ru1A C3A 69.5(6)
C26A P2A Ru1A C4A -135.4(3)
C38A P2A Ru1A C4A -15.3(3)
C32A P2A Ru1A C4A 102.7(3)
C26A P2A Ru1A C5A -150.4(3)
C38A P2A Ru1A C5A -30.3(3)
C32A P2A Ru1A C5A 87.8(3)
C26A P2A Ru1A P1A -28.6(3)
C38A P2A Ru1A P1A 91.5(2)
C32A P2A Ru1A P1A -150.4(2)
C25A P1A Ru1A C20A -2.5(2)
C14A P1A Ru1A C20A -119.8(4)
C8A P1A Ru1A C20A 100.4(3)
C25A P1A Ru1A C1A -55.3(5)
C14A P1A Ru1A C1A -172.6(5)
C8A P1A Ru1A C1A 47.6(5)
C25A P1A Ru1A C2A -81.1(3)
C14A P1A Ru1A C2A 161.6(4)
C8A P1A Ru1A C2A 21.8(3)
C25A P1A Ru1A C3A -114.7(3)
C14A P1A Ru1A C3A 128.1(4)
C8A P1A Ru1A C3A -11.8(3)
C25A P1A Ru1A C4A -152.6(2)
C14A P1A Ru1A C4A 90.1(4)
C8A P1A Ru1A C4A -49.7(3)
C25A P1A Ru1A C5A 177.4(3)
C14A P1A Ru1A C5A 60.2(4)
C8A P1A Ru1A C5A -79.7(3)
C25A P1A Ru1A P2A 78.69(18)
C14A P1A Ru1A P2A -38.5(3)
C8A P1A Ru1A P2A -178.4(2)
C25B C20B Ru1B C5B -155.5(4)
C21B C20B Ru1B C5B 26.8(7)
C25B C20B Ru1B C3B -88.1(4)
C21B C20B Ru1B C3B 94.2(6)
C25B C20B Ru1B C4B -117.8(4)
C21B C20B Ru1B C4B 64.5(6)
C25B C20B Ru1B C2B -66.7(6)
C21B C20B Ru1B C2B 115.6(7)
C25B C20B Ru1B P2B 107.5(4)
C21B C20B Ru1B P2B -70.2(6)
C25B C20B Ru1B C1B 174.3(15)
C21B C20B Ru1B C1B -3(2)
C25B C20B Ru1B P1B 1.6(3)
C21B C20B Ru1B P1B -176.1(7)
H5B2 C5B Ru1B C20B -20(5)
H5B1 C5B Ru1B C20B -154(3)
C4B C5B Ru1B C20B 90.2(4)
H5B2 C5B Ru1B C3B -135(5)
H5B1 C5B Ru1B C3B 90(3)
C4B C5B Ru1B C3B -25.5(4)
H5B2 C5B Ru1B C4B -110(5)
H5B1 C5B Ru1B C4B 116(3)
H5B2 C5B Ru1B C2B -169(5)
H5B1 C5B Ru1B C2B 57(3)
C4B C5B Ru1B C2B -59.1(4)
H5B2 C5B Ru1B P2B 71(5)
H5B1 C5B Ru1B P2B -63(3)
C4B C5B Ru1B P2B -179.4(4)
H5B2 C5B Ru1B C1B 156(5)
H5B1 C5B Ru1B C1B 22(3)
C4B C5B Ru1B C1B -94.2(4)
H5B2 C5B Ru1B P1B -65(5)
H5B1 C5B Ru1B P1B 161(3)
C4B C5B Ru1B P1B 44.7(6)
H3B C3B Ru1B C20B 59(4)
C4B C3B Ru1B C20B -56.2(4)
C2B C3B Ru1B C20B 162.2(3)
H3B C3B Ru1B C5B 142(4)
C4B C3B Ru1B C5B 26.3(4)
C2B C3B Ru1B C5B -115.3(4)
H3B C3B Ru1B C4B 115(4)
C2B C3B Ru1B C4B -141.6(6)
H3B C3B Ru1B C2B -103(4)
C4B C3B Ru1B C2B 141.6(6)
H3B C3B Ru1B P2B -154(4)
C4B C3B Ru1B P2B 90.2(5)
C2B C3B Ru1B P2B -51.4(5)
H3B C3B Ru1B C1B -130(4)
C4B C3B Ru1B C1B 114.5(4)
C2B C3B Ru1B C1B -27.1(3)
H3B C3B Ru1B P1B -10(4)
C4B C3B Ru1B P1B -125.1(3)
C2B C3B Ru1B P1B 93.4(3)
C3B C4B Ru1B C20B 131.0(4)
C5B C4B Ru1B C20B -91.4(4)
C7B C4B Ru1B C20B 19.4(6)
C3B C4B Ru1B C5B -137.6(6)
C7B C4B Ru1B C5B 110.8(8)
C5B C4B Ru1B C3B 137.6(6)
C7B C4B Ru1B C3B -111.6(7)
C3B C4B Ru1B C2B -23.9(4)
C5B C4B Ru1B C2B 113.7(4)
C7B C4B Ru1B C2B -135.5(7)
C3B C4B Ru1B P2B -136.8(3)
C5B C4B Ru1B P2B 0.8(5)
C7B C4B Ru1B P2B 111.6(6)
C3B C4B Ru1B C1B -57.0(4)
C5B C4B Ru1B C1B 80.6(4)
C7B C4B Ru1B C1B -168.6(6)
C3B C4B Ru1B P1B 65.9(4)
C5B C4B Ru1B P1B -156.5(4)
C7B C4B Ru1B P1B -45.6(7)
C1B C2B Ru1B C20B -167.1(4)
C3B C2B Ru1B C20B -32.9(6)
C6B C2B Ru1B C20B 79.5(8)
C1B C2B Ru1B C5B -76.8(4)
C3B C2B Ru1B C5B 57.4(4)
C6B C2B Ru1B C5B 169.8(6)
C1B C2B Ru1B C3B -134.1(6)
C6B C2B Ru1B C3B 112.5(7)
C1B C2B Ru1B C4B -110.9(4)
C3B C2B Ru1B C4B 23.3(3)
C6B C2B Ru1B C4B 135.7(7)
C1B C2B Ru1B P2B 19.7(4)
C3B C2B Ru1B P2B 153.9(3)
C6B C2B Ru1B P2B -93.7(6)
C3B C2B Ru1B C1B 134.1(6)
C6B C2B Ru1B C1B -113.4(8)
C1B C2B Ru1B P1B 132.9(4)
C3B C2B Ru1B P1B -93.0(3)
C6B C2B Ru1B P1B 19.5(6)
C38B P2B Ru1B C20B 105.9(3)
C26B P2B Ru1B C20B -13.9(3)
C32B P2B Ru1B C20B -136.1(2)
C38B P2B Ru1B C5B 13.3(3)
C26B P2B Ru1B C5B -106.5(3)
C32B P2B Ru1B C5B 131.3(3)
C38B P2B Ru1B C3B -44.0(4)
C26B P2B Ru1B C3B -163.8(4)
C32B P2B Ru1B C3B 74.0(4)
C38B P2B Ru1B C4B 12.8(3)
C26B P2B Ru1B C4B -107.0(3)
C32B P2B Ru1B C4B 130.8(3)
C38B P2B Ru1B C2B -77.6(3)
C26B P2B Ru1B C2B 162.6(3)
C32B P2B Ru1B C2B 40.5(3)
C38B P2B Ru1B C1B -66.3(3)
C26B P2B Ru1B C1B 174.0(3)
C32B P2B Ru1B C1B 51.8(2)
C38B P2B Ru1B P1B 172.1(2)
C26B P2B Ru1B P1B 52.3(2)
C32B P2B Ru1B P1B -69.89(19)
H1B2 C1B Ru1B C20B 6(5)
H1B1 C1B Ru1B C20B -121(4)
C2B C1B Ru1B C20B 129.9(16)
H1B2 C1B Ru1B C5B -24(4)
H1B1 C1B Ru1B C5B -152(4)
C2B C1B Ru1B C5B 99.2(4)
H1B2 C1B Ru1B C3B -95(4)
H1B1 C1B Ru1B C3B 137(4)
C2B C1B Ru1B C3B 28.5(4)
H1B2 C1B Ru1B C4B -62(4)
H1B1 C1B Ru1B C4B 170(4)
C2B C1B Ru1B C4B 61.4(4)
H1B2 C1B Ru1B C2B -124(4)
H1B1 C1B Ru1B C2B 109(4)
H1B2 C1B Ru1B P2B 73(4)
H1B1 C1B Ru1B P2B -54(4)
C2B C1B Ru1B P2B -163.1(4)
H1B2 C1B Ru1B P1B 178(4)
H1B1 C1B Ru1B P1B 51(4)
C2B C1B Ru1B P1B -58.0(4)
C25B P1B Ru1B C20B -1.2(2)
C14B P1B Ru1B C20B 109.0(3)
C8B P1B Ru1B C20B -105.0(3)
C25B P1B Ru1B C5B 49.5(4)
C14B P1B Ru1B C5B 159.6(5)
C8B P1B Ru1B C5B -54.4(5)
C25B P1B Ru1B C3B 112.0(3)
C14B P1B Ru1B C3B -137.9(3)
C8B P1B Ru1B C3B 8.1(3)
C25B P1B Ru1B C4B 78.6(3)
C14B P1B Ru1B C4B -171.3(3)
C8B P1B Ru1B C4B -25.3(3)
C25B P1B Ru1B C2B 150.1(3)
C14B P1B Ru1B C2B -99.8(3)
C8B P1B Ru1B C2B 46.2(3)
C25B P1B Ru1B P2B -84.90(19)
C14B P1B Ru1B P2B 25.2(3)
C8B P1B Ru1B P2B 171.2(2)
C25B P1B Ru1B C1B -179.9(3)
C14B P1B Ru1B C1B -69.8(3)
C8B P1B Ru1B C1B 76.2(3)
C196 C191 C192 C193 -0.4(13)
C191 C192 C193 C194 -1.6(14)
C192 C193 C194 C195 1.9(13)
C193 C194 C195 C196 -0.2(12)
C192 C191 C196 C195 2.1(13)
C194 C195 C196 C191 -1.8(12)
